data_4328066
loop_
_publ_author_name
'George J. Sopasis'
'Maria Orfanoudaki'
'Pavlos Zarmpas'
'Aggelos Philippidis'
'Milosz Siczek'
'Tadeusz Lis'
'James R. O'Brien'
'Constantinos J. Milios'

_publ_section_title
;
 2-Aminoisobutyric Acid in Co(II) and Co(II)/Ln(III) Chemistry:
 Homometallic and Heterometallic Clusters
;
_journal_name_full 'Inorganic Chemistry'
_journal_page_first 1170
_journal_page_last 1179
_journal_paper_doi 10.1021/ic2024007
_journal_volume 51
_journal_year 2012
_chemical_formula_moiety 'C28.66 H72.7 Co6 N8.80 Nd O29.59,2.7(Cl O4),0.5(N O3),2.26(C H4 O),0.24(H2 O)'
_chemical_formula_sum 'C30.917 H83.21 Cl2.7 Co6 N9.3 Nd O44.94'
_chemical_formula_weight 1898.04
_chemical_name_systematic
; 
 ? 
;
_space_group_IT_number 2
_symmetry_cell_setting triclinic
_symmetry_space_group_name_Hall '-P 1'
_symmetry_space_group_name_H-M 'P -1'
_atom_sites_solution_hydrogens geom
_atom_sites_solution_primary direct
_atom_sites_solution_secondary difmap
_audit_creation_method SHELXL-97
_cell_angle_alpha 86.80(4)
_cell_angle_beta 81.29(4)
_cell_angle_gamma 62.31(5)
_cell_formula_units_Z 2
_cell_length_a 13.208(4)
_cell_length_b 13.742(4)
_cell_length_c 22.143(8)
_cell_measurement_reflns_used 17032
_cell_measurement_temperature 100(2)
_cell_measurement_theta_max 30.01
_cell_measurement_theta_min 2.48
_cell_volume 3517(3)
_computing_cell_refinement 'CrysAlis CCD, Oxford Diffraction Ltd.'
_computing_data_collection 'CrysAlis RED, Oxford Diffraction Ltd.'
_computing_data_reduction 'CrysAlis RED, Oxford Diffraction Ltd.'
_computing_structure_refinement 'SHELXL-97 (Sheldrick, 1997)'
_computing_structure_solution 'SHELXS-97 (Sheldrick, 1990)'
_diffrn_ambient_temperature 100(2)
_diffrn_measured_fraction_theta_full 0.963
_diffrn_measured_fraction_theta_max 0.922
_diffrn_measurement_device_type 'Xcalibur PX KM4CCD'
_diffrn_measurement_method '\f and \w'
_diffrn_radiation_monochromator graphite
_diffrn_radiation_source 'fine-focus sealed tube'
_diffrn_radiation_type MoK\a
_diffrn_radiation_wavelength 0.71073
_diffrn_reflns_av_R_equivalents 0.0768
_diffrn_reflns_av_sigmaI/netI 0.1807
_diffrn_reflns_limit_h_max 18
_diffrn_reflns_limit_h_min -18
_diffrn_reflns_limit_k_max 19
_diffrn_reflns_limit_k_min -19
_diffrn_reflns_limit_l_max 30
_diffrn_reflns_limit_l_min -29
_diffrn_reflns_number 38509
_diffrn_reflns_theta_full 26.00
_diffrn_reflns_theta_max 30.01
_diffrn_reflns_theta_min 2.48
_exptl_absorpt_coefficient_mu 2.311
_exptl_absorpt_correction_T_max 0.894
_exptl_absorpt_correction_T_min 0.739
_exptl_absorpt_correction_type analytical
_exptl_absorpt_process_details
;
CrysAlis RED, Oxford Diffraction Ltd.,
Version 1.171.32.5
Analytical numeric absorption correction using a
multifaceted crystal model based on expressions
 derived by R.C. Clark & J.S. Reid.
(Clark, R. C. & Reid, J. S. (1995). Acta Cryst. A51, 887-897)
;
_exptl_crystal_colour pink
_exptl_crystal_density_diffrn 1.792
_exptl_crystal_description needles
_exptl_crystal_F_000 1922
_exptl_crystal_size_max 0.18
_exptl_crystal_size_mid 0.07
_exptl_crystal_size_min 0.05
_refine_diff_density_max 2.09
_refine_diff_density_min -1.28
_refine_diff_density_rms 0.165
_refine_ls_extinction_method none
_refine_ls_goodness_of_fit_ref 1.008
_refine_ls_hydrogen_treatment constr
_refine_ls_matrix_type full
_refine_ls_number_parameters 999
_refine_ls_number_reflns 18940
_refine_ls_number_restraints 136
_refine_ls_restrained_S_all 1.012
_refine_ls_R_factor_all 0.1463
_refine_ls_R_factor_gt 0.0671
_refine_ls_shift/su_max 0.001
_refine_ls_shift/su_mean 0.000
_refine_ls_structure_factor_coef Fsqd
_refine_ls_weighting_details 'calc w=1/[\s^2^(Fo^2^)+(0.0520P)^2^] where P=(Fo^2^+2Fc^2^)/3'
_refine_ls_weighting_scheme calc
_refine_ls_wR_factor_gt 0.1383
_refine_ls_wR_factor_ref 0.1520
_reflns_number_gt 9255
_reflns_number_total 18940
_reflns_threshold_expression >2sigma(I)
_cod_data_source_file ic2024007_si_002_05.cif
_cod_data_source_block complex_5
_cod_original_formula_sum 'C30.917 H83.21 Cl2.70 Co6 N9.30 Nd O44.94'
_cod_database_code 4328066

loop_
_symmetry_equiv_pos_as_xyz
'x, y, z'
'-x, -y, -z'

loop_
_atom_site_label
_atom_site_type_symbol
_atom_site_fract_x
_atom_site_fract_y
_atom_site_fract_z
_atom_site_U_iso_or_equiv
_atom_site_adp_type
_atom_site_occupancy
_atom_site_symmetry_multiplicity
_atom_site_calc_flag
_atom_site_refinement_flags
_atom_site_disorder_assembly
_atom_site_disorder_group
Nd Nd 0.65676(4) 0.74071(3) 0.742308(17) 0.02065(10) Uani 1 1 d . A .
Co1 Co 0.78358(8) 0.82052(7) 0.60910(4) 0.0215(2) Uani 1 1 d . A .
Co2 Co 0.54685(8) 0.78442(7) 0.60097(4) 0.0202(2) Uani 1 1 d . A .
Co3 Co 0.91051(9) 0.51366(8) 0.78388(5) 0.0291(2) Uani 1 1 d . . .
Co4 Co 0.67286(10) 0.47988(8) 0.77833(4) 0.0292(2) Uani 1 1 d . . .
Co5 Co 0.63067(9) 0.94273(8) 0.84674(4) 0.0277(2) Uani 1 1 d . . .
Co6 Co 0.39362(9) 0.90638(8) 0.83872(4) 0.0274(2) Uani 1 1 d . . .
O1 O 0.7013(4) 0.7273(3) 0.6301(2) 0.0207(10) Uani 1 1 d . . .
H1A H 0.7527 0.6493 0.6163 0.025 Uiso 1 1 calc R A .
O2 O 0.7352(4) 0.5757(4) 0.8056(2) 0.0297(12) Uani 1 1 d . A .
H2A H 0.7097 0.5948 0.8501 0.036 Uiso 1 1 calc R . .
O3 O 0.5308(4) 0.9206(4) 0.7933(2) 0.0232(11) Uani 1 1 d . A .
H3A H 0.5053 0.9800 0.7624 0.028 Uiso 1 1 calc R . .
O11 O 0.9393(4) 0.7019(4) 0.6374(2) 0.0308(12) Uani 1 1 d . . .
O21 O 0.8679(4) 0.6273(4) 0.7131(2) 0.0224(11) Uani 1 1 d . A .
N11 N 1.0715(6) 0.4640(5) 0.7292(3) 0.0375(16) Uani 1 1 d . . .
H11A H 1.1276 0.4434 0.7542 0.045 Uiso 1 1 calc R . .
H11B H 1.0879 0.4035 0.7062 0.045 Uiso 1 1 calc R . .
C11 C 0.9495(7) 0.6352(6) 0.6789(4) 0.0302(18) Uani 1 1 d . A .
C21 C 1.0764(7) 0.5505(6) 0.6879(3) 0.0334(19) Uani 1 1 d . . .
C31 C 1.1217(7) 0.6140(7) 0.7188(4) 0.051(3) Uani 1 1 d . . .
H31A H 1.0733 0.6436 0.7581 0.077 Uiso 1 1 calc R . .
H31B H 1.1201 0.6747 0.6928 0.077 Uiso 1 1 calc R . .
H31C H 1.2013 0.5652 0.7257 0.077 Uiso 1 1 calc R . .
C41 C 1.1517(8) 0.5015(7) 0.6266(4) 0.055(3) Uani 1 1 d . . .
H41A H 1.2311 0.4523 0.6336 0.083 Uiso 1 1 calc R . .
H41B H 1.1508 0.5609 0.5997 0.083 Uiso 1 1 calc R . .
H41C H 1.1211 0.4601 0.6074 0.083 Uiso 1 1 calc R . .
O12 O 0.9156(5) 0.6323(4) 0.8383(2) 0.0357(13) Uani 1 1 d . . .
O22 O 0.7452(4) 0.7757(4) 0.8244(2) 0.0272(12) Uani 1 1 d . A .
N12 N 0.7460(6) 0.8956(5) 0.9113(3) 0.0383(17) Uani 1 1 d . A .
H12A H 0.7563 0.9548 0.9202 0.046 Uiso 1 1 calc R . .
H12B H 0.7137 0.8767 0.9468 0.046 Uiso 1 1 calc R . .
C12 C 0.8376(8) 0.7303(6) 0.8478(3) 0.0320(19) Uani 1 1 d . . .
C22 C 0.8605(8) 0.8020(7) 0.8905(3) 0.039(2) Uani 1 1 d . A .
C32 C 0.9340(8) 0.8465(7) 0.8509(4) 0.053(3) Uani 1 1 d . . .
H32A H 0.8854 0.9063 0.8260 0.080 Uiso 1 1 calc R A .
H32B H 0.9952 0.7875 0.8242 0.080 Uiso 1 1 calc R . .
H32C H 0.9687 0.8742 0.8772 0.080 Uiso 1 1 calc R . .
C42 C 0.9199(9) 0.7364(7) 0.9430(4) 0.058(3) Uani 1 1 d . . .
H42A H 0.9266 0.7853 0.9710 0.086 Uiso 1 1 calc R A .
H42B H 0.9971 0.6790 0.9272 0.086 Uiso 1 1 calc R . .
H42C H 0.8745 0.7024 0.9649 0.086 Uiso 1 1 calc R . .
O13 O 0.7146(4) 0.9888(4) 0.7717(2) 0.0281(12) Uani 1 1 d . A .
O23 O 0.7205(4) 0.8777(4) 0.6993(2) 0.0233(11) Uani 1 1 d . . .
N13 N 0.8153(5) 0.9558(5) 0.6097(3) 0.0296(15) Uani 1 1 d . . .
H13A H 0.8892 0.9357 0.5906 0.036 Uiso 1 1 calc R A .
H13B H 0.7654 1.0106 0.5872 0.036 Uiso 1 1 calc R . .
C13 C 0.7400(6) 0.9536(5) 0.7170(3) 0.0219(16) Uani 1 1 d . A .
C23 C 0.8025(6) 1.0008(6) 0.6711(3) 0.0283(17) Uani 1 1 d . A .
C33 C 0.9233(8) 0.9661(8) 0.6863(4) 0.056(3) Uani 1 1 d . . .
H33A H 0.9666 0.8857 0.6861 0.085 Uiso 1 1 calc R A .
H33B H 0.9175 0.9950 0.7269 0.085 Uiso 1 1 calc R . .
H33C H 0.9636 0.9953 0.6558 0.085 Uiso 1 1 calc R . .
C43 C 0.7323(8) 1.1256(6) 0.6727(4) 0.053(3) Uani 1 1 d . . .
H43A H 0.7761 1.1576 0.6469 0.079 Uiso 1 1 calc R A .
H43B H 0.7166 1.1528 0.7148 0.079 Uiso 1 1 calc R . .
H43C H 0.6591 1.1468 0.6574 0.079 Uiso 1 1 calc R . .
O14 O 0.5423(4) 0.6346(4) 0.6206(2) 0.0260(11) Uani 1 1 d . . .
O24 O 0.6268(4) 0.5904(4) 0.7054(2) 0.0267(12) Uani 1 1 d . A .
N14 N 0.6245(6) 0.4010(5) 0.7188(3) 0.0372(17) Uani 1 1 d . . .
H14A H 0.6900 0.3411 0.7015 0.045 Uiso 1 1 calc R . .
H14B H 0.5781 0.3750 0.7415 0.045 Uiso 1 1 calc R . .
C14 C 0.5793(6) 0.5731(5) 0.6644(3) 0.0235(16) Uani 1 1 d . A .
C24 C 0.5633(7) 0.4681(6) 0.6694(4) 0.0327(19) Uani 1 1 d . . .
C34 C 0.6046(9) 0.4074(7) 0.6078(4) 0.055(3) Uani 1 1 d . . .
H34A H 0.6891 0.3668 0.6014 0.083 Uiso 1 1 calc R . .
H34B H 0.5785 0.4606 0.5751 0.083 Uiso 1 1 calc R . .
H34C H 0.5726 0.3559 0.6073 0.083 Uiso 1 1 calc R . .
C44 C 0.4318(8) 0.5068(8) 0.6888(5) 0.068(3) Uani 1 1 d . . .
H44A H 0.4184 0.4425 0.6966 0.102 Uiso 1 1 calc R . .
H44B H 0.3893 0.5497 0.6559 0.102 Uiso 1 1 calc R . .
H44C H 0.4050 0.5525 0.7260 0.102 Uiso 1 1 calc R . .
O15 O 0.5078(5) 0.5716(4) 0.8288(2) 0.0338(13) Uani 1 1 d . . .
O25 O 0.4990(4) 0.7379(4) 0.8189(2) 0.0257(11) Uani 1 1 d . A .
N15 N 0.3085(7) 0.8356(6) 0.8977(3) 0.0460(19) Uani 1 1 d . A .
H15A H 0.3233 0.8379 0.9367 0.055 Uiso 1 1 calc R . .
H15B H 0.2302 0.8768 0.8977 0.055 Uiso 1 1 calc R . .
C15 C 0.4611(7) 0.6696(7) 0.8400(3) 0.0312(18) Uani 1 1 d . . .
C25 C 0.3431(7) 0.7193(6) 0.8813(3) 0.037(2) Uani 1 1 d . A .
C35 C 0.3500(9) 0.6519(8) 0.9386(4) 0.059(3) Uani 1 1 d . . .
H35A H 0.4020 0.6588 0.9633 0.089 Uiso 1 1 calc R A .
H35B H 0.3795 0.5746 0.9272 0.089 Uiso 1 1 calc R . .
H35C H 0.2728 0.6789 0.9623 0.089 Uiso 1 1 calc R . .
C45 C 0.2514(8) 0.7256(9) 0.8439(4) 0.066(3) Uani 1 1 d . . .
H45A H 0.1747 0.7635 0.8680 0.099 Uiso 1 1 calc R A .
H45B H 0.2671 0.6511 0.8333 0.099 Uiso 1 1 calc R . .
H45C H 0.2540 0.7662 0.8063 0.099 Uiso 1 1 calc R . .
O16 O 0.3186(4) 0.9218(4) 0.7600(2) 0.0276(12) Uani 1 1 d . A .
O26 O 0.4797(4) 0.8366(4) 0.6925(2) 0.0215(10) Uani 1 1 d . . .
N16 N 0.3697(5) 0.8891(5) 0.5966(2) 0.0244(13) Uani 1 1 d . . .
H16A H 0.3614 0.9559 0.5817 0.029 Uiso 1 1 calc R A .
H16B H 0.3453 0.8592 0.5693 0.029 Uiso 1 1 calc R . .
C16 C 0.3686(7) 0.8883(5) 0.7069(3) 0.0234(16) Uani 1 1 d . A .
C26 C 0.2947(6) 0.9076(5) 0.6557(3) 0.0254(16) Uani 1 1 d . A .
C36 C 0.1926(7) 1.0213(6) 0.6618(4) 0.0358(19) Uani 1 1 d . . .
H36A H 0.2197 1.0763 0.6511 0.054 Uiso 1 1 calc R A .
H36B H 0.1534 1.0341 0.7040 0.054 Uiso 1 1 calc R . .
H36C H 0.1387 1.0271 0.6342 0.054 Uiso 1 1 calc R . .
C46 C 0.2535(7) 0.8197(7) 0.6632(4) 0.039(2) Uani 1 1 d . . .
H46A H 0.2130 0.8231 0.6289 0.058 Uiso 1 1 calc R A .
H46B H 0.2008 0.8329 0.7016 0.058 Uiso 1 1 calc R . .
H46C H 0.3202 0.7469 0.6638 0.058 Uiso 1 1 calc R . .
N17 N 0.5513(5) 1.0184(5) 0.5625(2) 0.0238(14) Uani 1 1 d D . .
O17 O 0.6027(4) 0.9177(3) 0.5800(2) 0.0244(11) Uani 1 1 d D . .
O27 O 0.4466(4) 1.0598(4) 0.5571(2) 0.0244(11) Uani 1 1 d D . .
O37 O 0.6075(4) 1.0686(4) 0.5483(2) 0.0331(13) Uani 1 1 d D . .
N18A N 0.9188(7) 0.3258(6) 0.6962(4) 0.053(2) Uani 0.50 1 d PD A 1
O18A O 0.8638(5) 0.3970(4) 0.7401(2) 0.0371(13) Uani 0.50 1 d PD A 1
O28A O 0.9981(11) 0.3362(13) 0.6614(6) 0.063(4) Uani 0.50 1 d PD A 1
O38A O 0.882(4) 0.263(5) 0.686(3) 0.083(10) Uani 0.50 1 d PD A 1
N18B N 0.9188(7) 0.3258(6) 0.6962(4) 0.053(2) Uani 0.50 1 d PD A 2
O18B O 0.8638(5) 0.3970(4) 0.7401(2) 0.0371(13) Uani 0.50 1 d PD A 2
O28B O 1.0256(10) 0.2866(13) 0.6879(7) 0.063(4) Uani 0.50 1 d PD A 2
O38B O 0.867(4) 0.283(5) 0.677(3) 0.083(10) Uani 0.50 1 d PD A 2
O7W O 0.4996(5) 0.9058(4) 0.9126(2) 0.0399(14) Uani 0.20 1 d P B 5
H7W1 H 0.5317 0.8430 0.9297 0.060 Uiso 0.20 1 d PR B 5
H7W2 H 0.4597 0.9567 0.9399 0.060 Uiso 0.20 1 d PR B 5
N19 N 0.4799(8) 0.8946(7) 0.9717(3) 0.042(2) Uani 0.80 1 d PD B 6
O19 O 0.4996(5) 0.9058(4) 0.9126(2) 0.0399(14) Uani 0.80 1 d PD B 6
O29 O 0.5583(7) 0.8815(8) 1.0004(3) 0.069(3) Uani 0.80 1 d PD B 6
O39 O 0.3894(7) 0.8974(7) 0.9971(3) 0.050(2) Uani 0.80 1 d PD B 6
O1M O 0.8688(5) 0.7636(4) 0.5232(2) 0.0443(15) Uani 1 1 d . . .
H1M H 0.8487 0.7137 0.5288 0.066 Uiso 1 1 d R A .
C1M C 0.8357(8) 0.8101(8) 0.4661(4) 0.058(3) Uani 1 1 d . A .
H1M1 H 0.7771 0.7915 0.4556 0.087 Uiso 1 1 calc R . .
H1M2 H 0.9033 0.7806 0.4344 0.087 Uiso 1 1 calc R . .
H1M3 H 0.8036 0.8901 0.4688 0.087 Uiso 1 1 calc R . .
O2M O 0.5951(4) 0.7469(4) 0.5093(2) 0.0275(12) Uani 1 1 d . . .
H2M H 0.5867 0.8014 0.4877 0.041 Uiso 1 1 d R A .
C2M C 0.5628(8) 0.6776(6) 0.4787(3) 0.040(2) Uani 1 1 d . A .
H2M1 H 0.5944 0.6045 0.4968 0.060 Uiso 1 1 calc R . .
H2M2 H 0.5938 0.6713 0.4352 0.060 Uiso 1 1 calc R . .
H2M3 H 0.4784 0.7100 0.4834 0.060 Uiso 1 1 calc R . .
O3W O 0.9705(5) 0.3994(5) 0.8515(3) 0.0485(16) Uani 0.33 1 d P A 5
O3MA O 0.9705(5) 0.3994(5) 0.8515(3) 0.0485(16) Uani 0.33 1 d P A 6
H3MA H 0.9168 0.3793 0.8568 0.073 Uiso 0.33 1 d P C 6
C3MA C 1.012(2) 0.415(2) 0.9054(11) 0.038(6) Uiso 0.33 1 d P A 6
H3M1 H 1.0965 0.3813 0.8983 0.056 Uiso 0.33 1 calc PR A 6
H3M2 H 0.9870 0.3808 0.9404 0.056 Uiso 0.33 1 calc PR A 6
H3M3 H 0.9802 0.4939 0.9137 0.056 Uiso 0.33 1 calc PR A 6
O3MB O 0.9705(5) 0.3994(5) 0.8515(3) 0.0485(16) Uani 0.33 1 d P A 7
H3MB H 0.9168 0.3793 0.8568 0.073 Uiso 0.33 1 d P D 7
C3MB C 0.955(3) 0.416(2) 0.9129(12) 0.044(7) Uiso 0.33 1 d P A 7
H3M4 H 1.0263 0.4082 0.9254 0.066 Uiso 0.33 1 calc PR A 7
H3M5 H 0.9338 0.3623 0.9341 0.066 Uiso 0.33 1 calc PR A 7
H3M6 H 0.8926 0.4906 0.9235 0.066 Uiso 0.33 1 calc PR A 7
O12W O 0.7173(6) 0.3592(5) 0.8445(3) 0.0639(19) Uani 0.25 1 d P A 8
O4M O 0.7173(6) 0.3592(5) 0.8445(3) 0.0639(19) Uani 0.75 1 d P A 9
H4M H 0.7864 0.3100 0.8424 0.096 Uiso 0.75 1 d PR A 9
C4M C 0.6590(13) 0.3458(15) 0.8946(7) 0.098(6) Uani 0.75 1 d P A 9
H4M1 H 0.5765 0.3953 0.8948 0.147 Uiso 0.75 1 calc PR A 9
H4M2 H 0.6848 0.3626 0.9301 0.147 Uiso 0.75 1 calc PR A 9
H4M3 H 0.6719 0.2696 0.8966 0.147 Uiso 0.75 1 calc PR A 9
O5W O 0.5340(5) 1.1045(4) 0.8746(2) 0.0412(14) Uani 0.75 1 d P B 10
O5M O 0.5340(5) 1.1045(4) 0.8746(2) 0.0412(14) Uani 0.25 1 d P B 11
H5M H 0.5259 1.1037 0.9121 0.062 Uiso 0.25 1 d PR B 11
C5M C 0.553(3) 1.185(2) 0.8560(14) 0.034(7) Uiso 0.25 1 d P B 11
H5M1 H 0.6348 1.1578 0.8405 0.050 Uiso 0.25 1 calc PR B 11
H5M2 H 0.5306 1.2370 0.8900 0.050 Uiso 0.25 1 calc PR B 11
H5M3 H 0.5067 1.2222 0.8232 0.050 Uiso 0.25 1 calc PR B 11
O6M O 0.2798(5) 1.0693(4) 0.8544(2) 0.0381(14) Uani 1 1 d . B .
H6M H 0.2610 1.1122 0.8252 0.057 Uiso 1 1 d R . .
C6M C 0.2424(9) 1.1303(7) 0.9093(4) 0.059(3) Uani 1 1 d . . .
H6M1 H 0.2424 1.0823 0.9437 0.089 Uiso 1 1 calc R B .
H6M2 H 0.1640 1.1902 0.9087 0.089 Uiso 1 1 calc R . .
H6M3 H 0.2945 1.1611 0.9138 0.089 Uiso 1 1 calc R . .
Cl4 Cl 0.6417(2) 0.80020(18) 0.29364(11) 0.0602(7) Uani 1 1 d D E 15
O14P O 0.7179(6) 0.7782(5) 0.2382(3) 0.072(2) Uani 1 1 d D E 15
O24P O 0.5584(6) 0.9115(4) 0.2992(3) 0.068(2) Uani 1 1 d D E 15
O34P O 0.7143(8) 0.7696(6) 0.3433(3) 0.102(3) Uani 1 1 d D E 15
O44P O 0.5895(7) 0.7363(7) 0.2980(5) 0.119(4) Uani 1 1 d D E 15
Cl6 Cl 0.1163(5) 0.8568(5) 0.5030(2) 0.0419(14) Uani 0.50 1 d PD F 17
O16P O 0.2332(9) 0.8300(12) 0.4927(6) 0.048(3) Uani 0.50 1 d PD F 17
O26P O 0.0560(11) 0.9068(12) 0.4537(5) 0.066(4) Uani 0.50 1 d PD F 17
O36P O 0.1017(14) 0.7635(14) 0.5236(11) 0.158(12) Uani 0.50 1 d PD F 17
O46P O 0.0641(14) 0.9271(18) 0.5524(8) 0.154(11) Uani 0.50 1 d PD F 17
Cl1 Cl -0.0274(7) 1.0262(5) 0.9883(3) 0.074(2) Uani 0.50 1 d PD G -12
O11P O 0.0577(13) 0.9421(19) 0.9508(11) 0.117(12) Uani 0.50 1 d PD G -12
O21P O -0.0393(19) 1.1311(12) 0.9810(10) 0.129(8) Uani 0.50 1 d PD G -12
O31P O -0.1333(12) 1.0312(15) 0.9731(9) 0.138(9) Uani 0.50 1 d PD G -12
O41P O -0.034(2) 1.000(2) 1.0484(8) 0.196(19) Uani 0.50 1 d PD G -12
O6W O 0.6285(16) 0.6491(14) 0.9297(6) 0.094(6) Uiso 0.30 1 d P H 13
Cl2 Cl 0.6381(14) 0.6644(13) 0.9926(5) 0.0692(16) Uani 0.20 1 d PD H 13
O12P O 0.689(4) 0.732(4) 0.993(2) 0.17(3) Uiso 0.20 1 d PD H 13
O22P O 0.693(4) 0.564(2) 1.0203(16) 0.091(13) Uiso 0.20 1 d PD H 13
O32P O 0.6285(16) 0.6491(14) 0.9297(6) 0.094(6) Uiso 0.20 1 d PD H 13
O42P O 0.5241(19) 0.718(3) 1.0167(14) 0.092(13) Uiso 0.20 1 d PD H 13
Cl3 Cl 0.6880(6) 0.5902(5) 0.9797(2) 0.0692(16) Uani 0.50 1 d PD I 14
O13P O 0.7616(17) 0.606(2) 1.0129(9) 0.187(13) Uani 0.50 1 d PD I 14
O23P O 0.7396(18) 0.4808(11) 0.9593(8) 0.143(9) Uani 0.50 1 d PD I 14
O33P O 0.6822(13) 0.6569(10) 0.9290(5) 0.061(4) Uiso 0.50 1 d PD I 14
O43P O 0.5887(11) 0.6085(13) 1.0163(7) 0.080(5) Uani 0.50 1 d PD I 14
O10M O -0.1727(14) 1.1016(12) 0.4809(7) 0.051(4) Uani 0.50 1 d P J 40
H1X H -0.1076 1.0456 0.4784 0.077 Uiso 0.50 1 d P K 40
C10M C -0.156(3) 1.199(3) 0.4858(14) 0.096(13) Uani 0.50 1 d P J 40
H10A H -0.2306 1.2656 0.4877 0.144 Uiso 0.50 1 calc PR J 40
H10B H -0.1037 1.2023 0.4501 0.144 Uiso 0.50 1 calc PR J 40
H10C H -0.1223 1.1953 0.5230 0.144 Uiso 0.50 1 calc PR J 40
N1 N 0.8836(19) 0.4730(16) 0.5405(9) 0.046(4) Uiso 0.50 1 d P L 18
O1N O 0.9155(14) 0.3786(12) 0.5188(8) 0.090(5) Uani 0.50 1 d P L 18
O2N O 0.9409(16) 0.5225(16) 0.5179(8) 0.111(6) Uani 0.50 1 d P . 18
O3N O 0.8197(14) 0.5097(15) 0.5903(9) 0.083(5) Uani 0.50 1 d P L 18
O7M O 0.8757(12) 0.5233(10) 0.5848(6) 0.042(3) Uiso 0.50 1 d P M 19
H7MA H 0.8898 0.4669 0.6057 0.063 Uiso 0.50 1 d PR M 19
C7MB C 0.835(5) 0.494(5) 0.538(2) 0.21(3) Uiso 0.50 1 d P M 19
H7M4 H 0.9004 0.4477 0.5073 0.308 Uiso 0.50 1 calc PR M 19
H7M5 H 0.7830 0.5607 0.5179 0.308 Uiso 0.50 1 calc PR M 19
H7M6 H 0.7930 0.4534 0.5544 0.308 Uiso 0.50 1 calc PR M 19
O9M O 0.9447(9) 0.2108(8) 0.8572(5) 0.087(4) Uani 0.757(11) 1 d P N 23
H9M H 0.9440 0.1871 0.8920 0.131 Uiso 0.757(11) 1 d PR N 23
C9M C 1.0080(12) 0.1240(11) 0.8164(6) 0.067(5) Uani 0.757(11) 1 d P N 23
H9M1 H 1.0769 0.0701 0.8333 0.100 Uiso 0.757(11) 1 calc PR N 23
H9M2 H 1.0316 0.1511 0.7777 0.100 Uiso 0.757(11) 1 calc PR N 23
H9M3 H 0.9607 0.0892 0.8093 0.100 Uiso 0.757(11) 1 calc PR N 23
O1W O 1.075(2) 0.1842(18) 0.8084(10) 0.038(7) Uiso 0.243(11) 1 d P N 24
O8M O 0.4836(13) 0.2844(10) 0.7986(6) 0.078(5) Uani 0.50 1 d P O 25
H8M H 0.5046 0.2275 0.8196 0.118 Uiso 0.50 1 d PR O 25
C8M C 0.355(3) 0.384(2) 0.8364(11) 0.123(12) Uani 0.50 1 d P O 25
H8M1 H 0.3030 0.3523 0.8501 0.184 Uiso 0.50 1 calc PR O 25
H8M2 H 0.3191 0.4449 0.8087 0.184 Uiso 0.50 1 calc PR O 25
H8M3 H 0.3707 0.4118 0.8720 0.184 Uiso 0.50 1 calc PR O 25
O11W O 0.225(4) 0.447(3) 0.8642(19) 0.117(13) Uiso 0.25 1 d P P 26

loop_
_atom_site_aniso_label
_atom_site_aniso_U_11
_atom_site_aniso_U_22
_atom_site_aniso_U_33
_atom_site_aniso_U_23
_atom_site_aniso_U_13
_atom_site_aniso_U_12
Nd 0.0267(2) 0.01929(19) 0.01793(19) 0.00111(14) -0.00342(17) -0.01224(17)
Co1 0.0232(6) 0.0221(5) 0.0211(5) 0.0017(4) -0.0017(4) -0.0128(4)
Co2 0.0244(6) 0.0215(5) 0.0182(5) 0.0025(4) -0.0039(4) -0.0134(4)
Co3 0.0335(7) 0.0231(5) 0.0266(5) 0.0032(4) -0.0070(5) -0.0092(5)
Co4 0.0428(7) 0.0233(5) 0.0248(5) 0.0039(4) -0.0029(5) -0.0191(5)
Co5 0.0360(7) 0.0249(5) 0.0232(5) -0.0033(4) -0.0066(5) -0.0140(5)
Co6 0.0315(6) 0.0286(5) 0.0209(5) -0.0011(4) 0.0031(5) -0.0147(5)
O1 0.023(3) 0.017(2) 0.023(3) 0.0008(19) -0.005(2) -0.009(2)
O2 0.052(4) 0.023(3) 0.016(2) 0.005(2) -0.007(2) -0.018(3)
O3 0.019(3) 0.018(2) 0.032(3) -0.002(2) 0.000(2) -0.009(2)
O11 0.023(3) 0.029(3) 0.035(3) 0.008(2) -0.003(3) -0.009(2)
O21 0.023(3) 0.021(2) 0.024(3) 0.003(2) -0.008(2) -0.009(2)
N11 0.030(4) 0.029(4) 0.043(4) 0.001(3) -0.001(3) -0.006(3)
C11 0.022(5) 0.020(4) 0.041(5) -0.002(3) -0.010(4) -0.002(3)
C21 0.022(5) 0.035(4) 0.030(4) 0.004(3) -0.003(4) -0.003(4)
C31 0.020(5) 0.057(6) 0.074(7) 0.007(5) -0.017(5) -0.013(5)
C41 0.032(6) 0.041(5) 0.069(7) -0.009(5) 0.021(5) -0.004(4)
O12 0.043(4) 0.038(3) 0.026(3) -0.002(2) -0.011(3) -0.017(3)
O22 0.032(3) 0.028(3) 0.023(3) 0.003(2) -0.014(3) -0.012(2)
N12 0.056(5) 0.033(4) 0.029(4) -0.004(3) -0.015(4) -0.020(4)
C12 0.047(6) 0.029(4) 0.019(4) 0.003(3) -0.006(4) -0.017(4)
C22 0.048(6) 0.039(5) 0.024(4) -0.006(4) -0.016(4) -0.013(4)
C32 0.051(6) 0.052(6) 0.064(7) -0.018(5) -0.013(5) -0.026(5)
C42 0.061(7) 0.046(5) 0.056(6) -0.011(5) -0.027(6) -0.009(5)
O13 0.038(3) 0.030(3) 0.024(3) 0.002(2) -0.012(3) -0.020(3)
O23 0.030(3) 0.020(2) 0.023(3) -0.0012(19) 0.001(2) -0.016(2)
N13 0.031(4) 0.032(3) 0.032(4) 0.004(3) -0.003(3) -0.021(3)
C13 0.020(4) 0.013(3) 0.031(4) -0.001(3) -0.009(3) -0.003(3)
C23 0.031(5) 0.028(4) 0.035(4) 0.001(3) -0.006(4) -0.021(4)
C33 0.044(6) 0.083(7) 0.067(7) 0.016(6) -0.018(5) -0.049(6)
C43 0.072(7) 0.020(4) 0.064(6) 0.002(4) 0.009(5) -0.024(5)
O14 0.035(3) 0.029(3) 0.023(3) 0.007(2) -0.011(2) -0.020(3)
O24 0.041(3) 0.023(3) 0.023(3) 0.002(2) -0.007(2) -0.020(3)
N14 0.060(5) 0.023(3) 0.032(4) 0.007(3) -0.005(4) -0.023(3)
C14 0.025(4) 0.020(3) 0.029(4) -0.010(3) 0.001(3) -0.013(3)
C24 0.043(5) 0.024(4) 0.038(5) 0.012(3) -0.016(4) -0.020(4)
C34 0.097(8) 0.029(5) 0.045(6) 0.001(4) -0.023(6) -0.030(5)
C44 0.056(7) 0.045(6) 0.123(10) 0.030(6) -0.028(7) -0.039(6)
O15 0.050(4) 0.030(3) 0.025(3) 0.001(2) 0.003(3) -0.025(3)
O25 0.030(3) 0.023(3) 0.025(3) 0.003(2) 0.001(2) -0.014(2)
N15 0.061(5) 0.050(4) 0.027(4) 0.004(3) 0.009(4) -0.030(4)
C15 0.041(5) 0.045(5) 0.017(4) 0.010(3) -0.005(4) -0.029(4)
C25 0.046(6) 0.039(5) 0.025(4) -0.002(3) 0.014(4) -0.024(4)
C35 0.062(7) 0.067(7) 0.038(5) 0.005(5) 0.017(5) -0.028(6)
C45 0.047(7) 0.109(9) 0.053(6) -0.014(6) -0.002(5) -0.045(7)
O16 0.031(3) 0.040(3) 0.013(2) 0.003(2) -0.002(2) -0.018(3)
O26 0.024(3) 0.022(2) 0.020(2) 0.0037(19) -0.003(2) -0.011(2)
N16 0.023(4) 0.035(3) 0.019(3) 0.010(3) -0.003(3) -0.017(3)
C16 0.030(5) 0.018(3) 0.027(4) 0.008(3) -0.007(4) -0.015(3)
C26 0.027(5) 0.021(4) 0.029(4) 0.010(3) -0.014(4) -0.010(3)
C36 0.028(5) 0.034(4) 0.040(5) -0.002(4) 0.009(4) -0.013(4)
C46 0.036(5) 0.048(5) 0.047(5) 0.014(4) -0.017(4) -0.031(5)
N17 0.033(4) 0.028(3) 0.021(3) 0.009(3) -0.008(3) -0.022(3)
O17 0.028(3) 0.020(2) 0.028(3) 0.009(2) -0.008(2) -0.014(2)
O27 0.023(3) 0.030(3) 0.024(3) 0.003(2) -0.010(2) -0.014(2)
O37 0.037(3) 0.030(3) 0.043(3) 0.016(2) -0.019(3) -0.021(3)
N18A 0.043(5) 0.053(5) 0.060(6) -0.022(4) -0.007(5) -0.016(4)
O18A 0.044(4) 0.027(3) 0.033(3) -0.005(2) 0.002(3) -0.012(3)
O28A 0.037(7) 0.080(11) 0.056(9) -0.020(6) -0.023(6) -0.006(7)
O38A 0.052(10) 0.085(17) 0.111(14) -0.061(15) -0.009(11) -0.025(12)
N18B 0.043(5) 0.053(5) 0.060(6) -0.022(4) -0.007(5) -0.016(4)
O18B 0.044(4) 0.027(3) 0.033(3) -0.005(2) 0.002(3) -0.012(3)
O28B 0.037(7) 0.080(11) 0.056(9) -0.020(6) -0.023(6) -0.006(7)
O38B 0.052(10) 0.085(17) 0.111(14) -0.061(15) -0.009(11) -0.025(12)
O7W 0.053(4) 0.046(3) 0.018(3) 0.005(2) -0.014(3) -0.018(3)
N19 0.039(6) 0.066(6) 0.021(5) -0.006(4) -0.012(5) -0.021(5)
O19 0.053(4) 0.046(3) 0.018(3) 0.005(2) -0.014(3) -0.018(3)
O29 0.061(6) 0.122(8) 0.035(5) 0.001(5) 0.000(5) -0.054(6)
O39 0.049(5) 0.077(6) 0.033(4) -0.011(4) 0.009(4) -0.039(5)
O1M 0.054(4) 0.043(3) 0.020(3) 0.005(2) 0.003(3) -0.013(3)
C1M 0.036(6) 0.075(7) 0.037(5) 0.019(5) -0.004(5) -0.006(5)
O2M 0.038(3) 0.028(3) 0.022(3) 0.001(2) -0.002(2) -0.020(3)
C2M 0.064(6) 0.039(5) 0.025(4) -0.007(3) 0.005(4) -0.034(5)
O3W 0.060(4) 0.041(3) 0.040(4) 0.010(3) -0.012(3) -0.019(3)
O3MA 0.060(4) 0.041(3) 0.040(4) 0.010(3) -0.012(3) -0.019(3)
O3MB 0.060(4) 0.041(3) 0.040(4) 0.010(3) -0.012(3) -0.019(3)
O12W 0.085(6) 0.053(4) 0.046(4) 0.022(3) -0.003(4) -0.030(4)
O4M 0.085(6) 0.053(4) 0.046(4) 0.022(3) -0.003(4) -0.030(4)
C4M 0.058(11) 0.144(16) 0.075(11) 0.075(11) -0.005(9) -0.041(11)
O5W 0.060(4) 0.027(3) 0.029(3) -0.008(2) -0.006(3) -0.013(3)
O5M 0.060(4) 0.027(3) 0.029(3) -0.008(2) -0.006(3) -0.013(3)
O6M 0.041(4) 0.035(3) 0.027(3) 0.000(2) -0.006(3) -0.008(3)
C6M 0.061(7) 0.044(6) 0.053(6) -0.020(5) -0.004(6) -0.006(5)
Cl4 0.077(2) 0.0337(12) 0.0549(15) 0.0080(10) 0.0101(14) -0.0189(13)
O14P 0.085(6) 0.051(4) 0.049(4) 0.003(3) 0.014(4) -0.011(4)
O24P 0.079(5) 0.033(3) 0.047(4) 0.019(3) 0.000(4) 0.006(3)
O34P 0.122(8) 0.073(6) 0.076(6) 0.015(4) -0.028(6) -0.014(5)
O44P 0.096(7) 0.082(6) 0.203(11) -0.009(6) -0.003(7) -0.066(6)
Cl6 0.039(4) 0.066(4) 0.026(3) 0.009(2) 0.002(2) -0.031(3)
O16P 0.040(9) 0.061(9) 0.049(9) 0.016(7) -0.004(7) -0.029(8)
O26P 0.063(10) 0.133(13) 0.031(7) 0.010(8) -0.020(7) -0.065(10)
O36P 0.039(11) 0.14(2) 0.29(3) 0.13(2) -0.024(15) -0.055(12)
O46P 0.052(13) 0.23(3) 0.121(17) -0.098(18) -0.003(13) -0.011(15)
Cl1 0.097(7) 0.062(5) 0.043(5) -0.020(3) 0.031(4) -0.029(5)
O11P 0.037(12) 0.120(19) 0.14(2) -0.101(17) -0.012(12) 0.014(12)
O21P 0.19(2) 0.103(16) 0.138(19) -0.032(14) -0.018(17) -0.102(17)
O31P 0.108(15) 0.155(18) 0.18(2) -0.127(16) 0.079(14) -0.101(15)
O41P 0.09(2) 0.15(3) 0.19(3) 0.01(2) 0.09(2) 0.047(19)
Cl2 0.093(5) 0.081(4) 0.031(3) 0.009(3) 0.007(3) -0.044(4)
Cl3 0.093(5) 0.081(4) 0.031(3) 0.009(3) 0.007(3) -0.044(4)
O13P 0.122(19) 0.36(4) 0.126(19) 0.04(2) -0.071(17) -0.14(3)
O23P 0.17(2) 0.096(15) 0.130(17) 0.084(14) -0.011(16) -0.041(15)
O43P 0.062(11) 0.095(12) 0.094(12) 0.035(10) -0.009(10) -0.049(10)
O10M 0.050(10) 0.053(9) 0.054(9) 0.010(7) -0.012(8) -0.027(8)
C10M 0.12(3) 0.18(4) 0.040(16) 0.03(2) -0.049(19) -0.10(3)
O1N 0.082(12) 0.045(9) 0.119(14) -0.001(9) 0.010(11) -0.017(9)
O2N 0.107(17) 0.108(15) 0.088(14) -0.005(11) 0.024(12) -0.036(14)
O3N 0.041(10) 0.100(13) 0.095(14) 0.016(10) 0.017(10) -0.031(10)
O9M 0.095(9) 0.078(8) 0.099(9) 0.025(6) -0.029(7) -0.048(7)
C9M 0.052(10) 0.073(10) 0.054(9) -0.036(7) 0.000(7) -0.009(8)
O8M 0.105(13) 0.041(8) 0.073(10) 0.020(7) 0.023(9) -0.033(9)
C8M 0.23(4) 0.11(2) 0.070(18) -0.014(16) 0.00(2) -0.12(3)

loop_
_atom_type_symbol
_atom_type_description
_atom_type_scat_dispersion_real
_atom_type_scat_dispersion_imag
_atom_type_scat_source
C C 0.0033 0.0016 'International Tables Vol C Tables 4.2.6.8 and 6.1.1.4'
H H 0.0000 0.0000 'International Tables Vol C Tables 4.2.6.8 and 6.1.1.4'
N N 0.0061 0.0033 'International Tables Vol C Tables 4.2.6.8 and 6.1.1.4'
O O 0.0106 0.0060 'International Tables Vol C Tables 4.2.6.8 and 6.1.1.4'
Co Co 0.3494 0.9721 'International Tables Vol C Tables 4.2.6.8 and 6.1.1.4'
Nd Nd -0.1943 3.0179 'International Tables Vol C Tables 4.2.6.8 and 6.1.1.4'
Cl Cl 0.1484 0.1585 'International Tables Vol C Tables 4.2.6.8 and 6.1.1.4'

loop_
_geom_angle_atom_site_label_1
_geom_angle_atom_site_label_2
_geom_angle_atom_site_label_3
_geom_angle
_geom_angle_site_symmetry_3
O1 Nd O3 120.17(15) .
O1 Nd O2 121.03(16) .
O3 Nd O2 118.81(16) .
O1 Nd O24 70.66(15) .
O3 Nd O24 135.21(16) .
O2 Nd O24 68.09(15) .
O1 Nd O21 71.04(15) .
O3 Nd O21 135.55(14) .
O2 Nd O21 68.12(17) .
O24 Nd O21 89.11(16) .
O1 Nd O22 134.06(16) .
O3 Nd O22 68.02(16) .
O2 Nd O22 70.84(15) .
O24 Nd O22 138.92(15) .
O21 Nd O22 75.06(16) .
O1 Nd O26 68.00(16) .
O3 Nd O26 70.87(15) .
O2 Nd O26 134.33(16) .
O24 Nd O26 75.60(15) .
O21 Nd O26 138.98(15) .
O22 Nd O26 138.85(15) .
O1 Nd O23 67.93(14) .
O3 Nd O23 70.35(15) .
O2 Nd O23 136.03(16) .
O24 Nd O23 138.58(15) .
O21 Nd O23 77.01(16) .
O22 Nd O23 75.01(15) .
O26 Nd O23 89.63(15) .
O1 Nd O25 135.01(14) .
O3 Nd O25 67.31(15) .
O2 Nd O25 70.12(17) .
O24 Nd O25 76.07(16) .
O21 Nd O25 138.23(15) .
O22 Nd O25 90.81(16) .
O26 Nd O25 75.10(15) .
O23 Nd O25 137.62(15) .
O1 Nd Co4 101.33(11) .
O3 Nd Co4 129.71(11) .
O2 Nd Co4 33.27(11) .
O24 Nd Co4 35.79(10) .
O21 Nd Co4 81.87(11) .
O22 Nd Co4 103.59(12) .
O26 Nd Co4 103.87(11) .
O23 Nd Co4 158.47(11) .
O25 Nd Co4 63.24(12) .
O1 Nd Co1 33.77(10) .
O3 Nd Co1 100.81(12) .
O2 Nd Co1 131.34(13) .
O24 Nd Co1 103.62(12) .
O21 Nd Co1 63.78(11) .
O22 Nd Co1 102.71(12) .
O26 Nd Co1 82.88(11) .
O23 Nd Co1 35.35(11) .
O25 Nd Co1 157.39(11) .
Co4 Nd Co1 128.77(5) .
O1 Nd Co2 33.21(10) .
O3 Nd Co2 100.65(12) .
O2 Nd Co2 131.37(11) .
O24 Nd Co2 63.87(11) .
O21 Nd Co2 103.52(11) .
O22 Nd Co2 156.23(11) .
O26 Nd Co2 35.59(11) .
O23 Nd Co2 81.53(10) .
O25 Nd Co2 104.28(11) .
Co4 Nd Co2 99.62(5) .
Co1 Nd Co2 57.58(3) .
O1 Co1 O1M 102.1(2) .
O1 Co1 N13 158.6(2) .
O1M Co1 N13 96.8(2) .
O1 Co1 O23 84.35(18) .
O1M Co1 O23 171.1(2) .
N13 Co1 O23 78.0(2) .
O1 Co1 O11 94.05(18) .
O1M Co1 O11 83.9(2) .
N13 Co1 O11 97.8(2) .
O23 Co1 O11 89.6(2) .
O1 Co1 O17 73.18(16) .
O1M Co1 O17 95.8(2) .
N13 Co1 O17 95.3(2) .
O23 Co1 O17 91.89(18) .
O11 Co1 O17 166.91(17) .
O1 Co1 Nd 42.42(12) .
O1M Co1 Nd 140.84(16) .
N13 Co1 Nd 121.55(17) .
O23 Co1 Nd 43.54(12) .
O11 Co1 Nd 83.33(15) .
O17 Co1 Nd 88.81(13) .
O1 Co2 O2M 101.46(19) .
O1 Co2 O26 84.36(19) .
O2M Co2 O26 173.64(19) .
O1 Co2 O14 91.61(18) .
O2M Co2 O14 92.30(19) .
O26 Co2 O14 90.06(18) .
O1 Co2 N16 158.1(2) .
O2M Co2 N16 96.6(2) .
O26 Co2 N16 77.2(2) .
O14 Co2 N16 100.0(2) .
O1 Co2 O17 74.16(17) .
O2M Co2 O17 85.45(18) .
O26 Co2 O17 93.79(17) .
O14 Co2 O17 164.78(18) .
N16 Co2 O17 95.2(2) .
O1 Co2 Nd 42.09(13) .
O2M Co2 Nd 142.83(14) .
O26 Co2 Nd 43.36(13) .
O14 Co2 Nd 83.62(13) .
N16 Co2 Nd 120.52(16) .
O17 Co2 Nd 89.09(12) .
O2 Co3 O3W 102.1(2) .
O2 Co3 O21 83.93(19) .
O3W Co3 O21 173.8(2) .
O2 Co3 N11 158.7(2) .
O3W Co3 N11 96.2(3) .
O21 Co3 N11 78.1(2) .
O2 Co3 O12 93.0(2) .
O3W Co3 O12 89.5(2) .
O21 Co3 O12 88.90(18) .
N11 Co3 O12 98.0(2) .
O2 Co3 O18A 74.03(19) .
O3W Co3 O18A 88.4(2) .
O21 Co3 O18A 94.59(18) .
N11 Co3 O18A 95.9(2) .
O12 Co3 O18A 166.1(2) .
O2 Co4 O12W 101.1(2) .
O2 Co4 N14 158.7(2) .
O12W Co4 N14 97.1(2) .
O2 Co4 O24 84.46(17) .
O12W Co4 O24 174.0(2) .
N14 Co4 O24 77.1(2) .
O2 Co4 O15 93.3(2) .
O12W Co4 O15 91.2(2) .
N14 Co4 O15 97.3(2) .
O24 Co4 O15 90.6(2) .
O2 Co4 O18A 74.8(2) .
O12W Co4 O18A 85.8(2) .
N14 Co4 O18A 95.8(2) .
O24 Co4 O18A 93.6(2) .
O15 Co4 O18A 166.87(18) .
O2 Co4 Nd 42.41(13) .
O12W Co4 Nd 142.51(19) .
N14 Co4 Nd 120.41(16) .
O24 Co4 Nd 43.36(12) .
O15 Co4 Nd 84.40(14) .
O18A Co4 Nd 90.18(14) .
O3 Co5 O5W 103.2(2) .
O3 Co5 O13 91.51(18) .
O5W Co5 O13 90.3(2) .
O3 Co5 N12 154.8(2) .
O5W Co5 N12 96.9(2) .
O13 Co5 N12 103.4(2) .
O3 Co5 O22 83.74(18) .
O5W Co5 O22 173.0(2) .
O13 Co5 O22 89.5(2) .
N12 Co5 O22 76.3(2) .
O3 Co5 O7W 73.97(18) .
O5W Co5 O7W 87.4(2) .
O13 Co5 O7W 164.33(17) .
N12 Co5 O7W 92.3(2) .
O22 Co5 O7W 94.6(2) .
O3 Co6 O6M 99.5(2) .
O3 Co6 N15 156.4(3) .
O6M Co6 N15 99.9(3) .
O3 Co6 O16 93.66(19) .
O6M Co6 O16 85.9(2) .
N15 Co6 O16 100.9(2) .
O3 Co6 O25 83.52(19) .
O6M Co6 O25 174.8(2) .
N15 Co6 O25 78.2(2) .
O16 Co6 O25 89.79(19) .
O3 Co6 O7W 74.27(19) .
O6M Co6 O7W 92.2(2) .
N15 Co6 O7W 91.8(2) .
O16 Co6 O7W 167.3(2) .
O25 Co6 O7W 92.61(19) .
Co2 O1 Co1 115.5(2) .
Co2 O1 Nd 104.7(2) .
Co1 O1 Nd 103.81(17) .
Co2 O1 H1A 110.8 .
Co1 O1 H1A 110.8 .
Nd O1 H1A 110.8 .
Co4 O2 Co3 114.0(2) .
Co4 O2 Nd 104.32(19) .
Co3 O2 Nd 103.9(2) .
Co4 O2 H2A 111.4 .
Co3 O2 H2A 111.4 .
Nd O2 H2A 111.4 .
Co6 O3 Co5 115.3(2) .
Co6 O3 Nd 105.11(18) .
Co5 O3 Nd 104.85(19) .
Co6 O3 H3A 110.4 .
Co5 O3 H3A 110.4 .
Nd O3 H3A 110.4 .
C11 O11 Co1 126.6(5) .
C11 O21 Co3 117.8(4) .
C11 O21 Nd 137.7(4) .
Co3 O21 Nd 102.1(2) .
C21 N11 Co3 113.5(5) .
C21 N11 H11A 108.9 .
Co3 N11 H11A 108.9 .
C21 N11 H11B 108.9 .
Co3 N11 H11B 108.9 .
H11A N11 H11B 107.7 .
O11 C11 O21 126.2(7) .
O11 C11 C21 116.1(7) .
O21 C11 C21 117.7(6) .
N11 C21 C31 109.2(6) .
N11 C21 C41 111.4(7) .
C31 C21 C41 110.8(7) .
N11 C21 C11 108.1(7) .
C31 C21 C11 105.6(6) .
C41 C21 C11 111.5(6) .
C21 C31 H31A 109.5 .
C21 C31 H31B 109.5 .
H31A C31 H31B 109.5 .
C21 C31 H31C 109.5 .
H31A C31 H31C 109.5 .
H31B C31 H31C 109.5 .
C21 C41 H41A 109.5 .
C21 C41 H41B 109.5 .
H41A C41 H41B 109.5 .
C21 C41 H41C 109.5 .
H41A C41 H41C 109.5 .
H41B C41 H41C 109.5 .
C12 O12 Co3 126.0(5) .
C12 O22 Co5 118.1(4) .
C12 O22 Nd 139.4(5) .
Co5 O22 Nd 101.66(19) .
C22 N12 Co5 113.5(4) .
C22 N12 H12A 108.9 .
Co5 N12 H12A 108.9 .
C22 N12 H12B 108.9 .
Co5 N12 H12B 108.9 .
H12A N12 H12B 107.7 .
O22 C12 O12 125.9(7) .
O22 C12 C22 117.6(7) .
O12 C12 C22 116.5(7) .
N12 C22 C42 112.5(7) .
N12 C22 C32 108.4(7) .
C42 C22 C32 111.4(7) .
N12 C22 C12 105.9(6) .
C42 C22 C12 111.5(7) .
C32 C22 C12 106.7(6) .
C22 C32 H32A 109.5 .
C22 C32 H32B 109.5 .
H32A C32 H32B 109.5 .
C22 C32 H32C 109.5 .
H32A C32 H32C 109.5 .
H32B C32 H32C 109.5 .
C22 C42 H42A 109.5 .
C22 C42 H42B 109.5 .
H42A C42 H42B 109.5 .
C22 C42 H42C 109.5 .
H42A C42 H42C 109.5 .
H42B C42 H42C 109.5 .
C13 O13 Co5 128.4(4) .
C13 O23 Co1 117.6(4) .
C13 O23 Nd 140.2(4) .
Co1 O23 Nd 101.11(17) .
C23 N13 Co1 114.9(4) .
C23 N13 H13A 108.5 .
Co1 N13 H13A 108.5 .
C23 N13 H13B 108.5 .
Co1 N13 H13B 108.5 .
H13A N13 H13B 107.5 .
O13 C13 O23 123.5(6) .
O13 C13 C23 117.6(6) .
O23 C13 C23 118.8(6) .
N13 C23 C13 108.8(5) .
N13 C23 C43 110.9(6) .
C13 C23 C43 108.7(6) .
N13 C23 C33 107.7(7) .
C13 C23 C33 110.1(6) .
C43 C23 C33 110.6(7) .
C23 C33 H33A 109.5 .
C23 C33 H33B 109.5 .
H33A C33 H33B 109.5 .
C23 C33 H33C 109.5 .
H33A C33 H33C 109.5 .
H33B C33 H33C 109.5 .
C23 C43 H43A 109.5 .
C23 C43 H43B 109.5 .
H43A C43 H43B 109.5 .
C23 C43 H43C 109.5 .
H43A C43 H43C 109.5 .
H43B C43 H43C 109.5 .
C14 O14 Co2 126.9(4) .
C14 O24 Co4 118.8(4) .
C14 O24 Nd 139.1(4) .
Co4 O24 Nd 100.85(17) .
C24 N14 Co4 116.2(4) .
C24 N14 H14A 108.2 .
Co4 N14 H14A 108.2 .
C24 N14 H14B 108.2 .
Co4 N14 H14B 108.2 .
H14A N14 H14B 107.4 .
O14 C14 O24 125.5(6) .
O14 C14 C24 116.9(6) .
O24 C14 C24 117.6(6) .
N14 C24 C34 113.3(7) .
N14 C24 C14 108.3(6) .
C34 C24 C14 110.1(6) .
N14 C24 C44 107.9(7) .
C34 C24 C44 110.5(7) .
C14 C24 C44 106.5(6) .
C24 C34 H34A 109.5 .
C24 C34 H34B 109.5 .
H34A C34 H34B 109.5 .
C24 C34 H34C 109.5 .
H34A C34 H34C 109.5 .
H34B C34 H34C 109.5 .
C24 C44 H44A 109.5 .
C24 C44 H44B 109.5 .
H44A C44 H44B 109.5 .
C24 C44 H44C 109.5 .
H44A C44 H44C 109.5 .
H44B C44 H44C 109.5 .
C15 O15 Co4 126.1(5) .
C15 O25 Co6 118.5(5) .
C15 O25 Nd 138.8(5) .
Co6 O25 Nd 101.66(18) .
C25 N15 Co6 113.7(5) .
C25 N15 H15A 108.8 .
Co6 N15 H15A 108.8 .
C25 N15 H15B 108.8 .
Co6 N15 H15B 108.8 .
H15A N15 H15B 107.7 .
O15 C15 O25 126.1(8) .
O15 C15 C25 117.7(7) .
O25 C15 C25 116.2(7) .
N15 C25 C35 110.3(7) .
N15 C25 C45 105.4(7) .
C35 C25 C45 113.1(8) .
N15 C25 C15 109.8(6) .
C35 C25 C15 110.0(7) .
C45 C25 C15 108.2(6) .
C25 C35 H35A 109.5 .
C25 C35 H35B 109.5 .
H35A C35 H35B 109.5 .
C25 C35 H35C 109.5 .
H35A C35 H35C 109.5 .
H35B C35 H35C 109.5 .
C25 C45 H45A 109.5 .
C25 C45 H45B 109.5 .
H45A C45 H45B 109.5 .
C25 C45 H45C 109.5 .
H45A C45 H45C 109.5 .
H45B C45 H45C 109.5 .
C16 O16 Co6 127.9(5) .
C16 O26 Co2 117.8(4) .
C16 O26 Nd 139.9(4) .
Co2 O26 Nd 101.0(2) .
C26 N16 Co2 114.0(4) .
C26 N16 H16A 108.7 .
Co2 N16 H16A 108.7 .
C26 N16 H16B 108.7 .
Co2 N16 H16B 108.7 .
H16A N16 H16B 107.6 .
O16 C16 O26 123.6(6) .
O16 C16 C26 118.7(7) .
O26 C16 C26 117.6(6) .
N16 C26 C36 112.7(6) .
N16 C26 C46 108.6(6) .
C36 C26 C46 110.4(6) .
N16 C26 C16 108.2(6) .
C36 C26 C16 110.6(6) .
C46 C26 C16 106.1(5) .
C26 C36 H36A 109.5 .
C26 C36 H36B 109.5 .
H36A C36 H36B 109.5 .
C26 C36 H36C 109.5 .
H36A C36 H36C 109.5 .
H36B C36 H36C 109.5 .
C26 C46 H46A 109.5 .
C26 C46 H46B 109.5 .
H46A C46 H46B 109.5 .
C26 C46 H46C 109.5 .
H46A C46 H46C 109.5 .
H46B C46 H46C 109.5 .
O37 N17 O27 121.7(5) .
O37 N17 O17 119.5(6) .
O27 N17 O17 118.6(5) .
N17 O17 Co2 133.9(4) .
N17 O17 Co1 129.3(4) .
Co2 O17 Co1 96.55(16) .
O38A N18A O28A 123.5(19) .
O38A N18A O18A 118.8(17) .
O28A N18A O18A 116.8(10) .
N18A O18A Co3 131.1(5) .
N18A O18A Co4 129.9(5) .
Co3 O18A Co4 96.86(19) .
Co6 O7W Co5 95.65(18) .
Co6 O7W H7W1 112.6 .
Co5 O7W H7W1 112.6 .
Co6 O7W H7W2 112.7 .
Co5 O7W H7W2 112.6 .
H7W1 O7W H7W2 110.1 .
O39 N19 O29 122.0(8) .
O39 N19 H7W1 123.3 .
O29 N19 H7W1 100.4 .
O39 N19 H7W2 108.0 .
O29 N19 H7W2 115.2 .
H7W1 N19 H7W2 81.3 .
C1M O1M Co1 128.3(5) .
C1M O1M H1M 105.7 .
Co1 O1M H1M 86.8 .
O1M C1M H1M1 109.5 .
O1M C1M H1M2 109.5 .
H1M1 C1M H1M2 109.5 .
O1M C1M H1M3 109.5 .
H1M1 C1M H1M3 109.5 .
H1M2 C1M H1M3 109.5 .
C2M O2M Co2 122.8(4) .
C2M O2M H2M 109.4 .
Co2 O2M H2M 113.3 .
O2M C2M H2M1 109.5 .
O2M C2M H2M2 109.5 .
H2M1 C2M H2M2 109.5 .
O2M C2M H2M3 109.5 .
H2M1 C2M H2M3 109.5 .
H2M2 C2M H2M3 109.5 .
Co3 O3W H3MA 99.1 .
Co3 O3W H3MB 99.1 .
Co4 O12W H4M 118.9 .
H4M1 C4M H4M2 109.5 .
H4M1 C4M H4M3 109.5 .
H4M2 C4M H4M3 109.5 .
Co5 O5W H5M 105.5 .
H5M1 C5M H5M2 109.5 .
H5M1 C5M H5M3 109.5 .
H5M2 C5M H5M3 109.5 .
C6M O6M Co6 129.0(5) .
C6M O6M H6M 109.4 .
Co6 O6M H6M 120.3 .
O6M C6M H6M1 109.5 .
O6M C6M H6M2 109.5 .
H6M1 C6M H6M2 109.5 .
O6M C6M H6M3 109.5 .
H6M1 C6M H6M3 109.5 .
H6M2 C6M H6M3 109.5 .
O44P Cl4 O24P 109.9(5) .
O44P Cl4 O14P 110.4(6) .
O24P Cl4 O14P 111.7(4) .
O44P Cl4 O34P 107.6(6) .
O24P Cl4 O34P 110.8(5) .
O14P Cl4 O34P 106.3(5) .
O46P Cl6 O16P 108.8(10) .
O46P Cl6 O26P 108.0(10) .
O16P Cl6 O26P 114.7(8) .
O46P Cl6 O36P 102.3(13) .
O16P Cl6 O36P 110.5(9) .
O26P Cl6 O36P 111.8(10) .
O41P Cl1 O21P 110.9(14) .
O41P Cl1 O11P 113.9(14) .
O21P Cl1 O11P 119.4(14) .
O41P Cl1 O31P 101.5(15) .
O21P Cl1 O31P 106.0(11) .
O11P Cl1 O31P 102.8(10) .
O42P Cl2 O12P 110(2) .
O42P Cl2 O22P 110.7(19) .
O12P Cl2 O22P 116(2) .
O42P Cl2 O6W 100.5(16) .
O12P Cl2 O6W 108.0(19) .
O22P Cl2 O6W 110.8(17) .
O43P Cl3 O33P 118.6(10) .
O43P Cl3 O23P 106.7(11) .
O33P Cl3 O23P 108.4(9) .
O43P Cl3 O13P 110.1(11) .
O33P Cl3 O13P 103.2(12) .
O23P Cl3 O13P 109.7(14) .
C10M O10M H1X 108.3 .
O10M C10M H10A 109.5 .
O10M C10M H10B 109.5 .
H10A C10M H10B 109.5 .
O10M C10M H10C 109.5 .
H10A C10M H10C 109.5 .
H10B C10M H10C 109.5 .
O3N N1 O1N 124(2) .
O3N N1 O2N 116.8(19) .
O1N N1 O2N 117(2) .
O1N N1 H7MA 110.2 .
O2N N1 H7MA 105.8 .
N1 O2N O2N 130(3) 2_766
N1 O3N H7MA 81.7 .
C7MB O7M H7MA 97.2 .
C9M O9M H9M 109.3 .
O9M C9M H9M1 109.5 .
O9M C9M H9M2 109.5 .
H9M1 C9M H9M2 109.5 .
O9M C9M H9M3 109.5 .
H9M1 C9M H9M3 109.5 .
H9M2 C9M H9M3 109.5 .
C8M O8M H8M 107.9 .
O8M C8M H8M1 109.5 .
O8M C8M H8M2 109.5 .
H8M1 C8M H8M2 109.5 .
O8M C8M H8M3 109.5 .
H8M1 C8M H8M3 109.5 .
H8M2 C8M H8M3 109.5 .

loop_
_geom_bond_atom_site_label_1
_geom_bond_atom_site_label_2
_geom_bond_distance
_geom_bond_site_symmetry_2
Nd O1 2.462(4) .
Nd O3 2.465(5) .
Nd O2 2.466(5) .
Nd O24 2.477(4) .
Nd O21 2.480(5) .
Nd O22 2.482(4) .
Nd O26 2.485(5) .
Nd O23 2.488(4) .
Nd O25 2.493(5) .
Nd Co4 3.5431(15) .
Nd Co1 3.5438(18) .
Nd Co2 3.5524(17) .
Co1 O1 2.028(4) .
Co1 O1M 2.049(5) .
Co1 N13 2.088(5) .
Co1 O23 2.090(5) .
Co1 O11 2.107(5) .
Co1 O17 2.305(5) .
Co2 O1 2.012(4) .
Co2 O2M 2.053(5) .
Co2 O26 2.107(5) .
Co2 O14 2.107(4) .
Co2 N16 2.116(6) .
Co2 O17 2.274(4) .
Co3 O2 2.048(5) .
Co3 O3W 2.068(5) .
Co3 O21 2.094(5) .
Co3 N11 2.101(7) .
Co3 O12 2.113(5) .
Co3 O18A 2.272(5) .
Co4 O2 2.006(5) .
Co4 O12W 2.081(6) .
Co4 N14 2.092(6) .
Co4 O24 2.110(5) .
Co4 O15 2.111(6) .
Co4 O18A 2.273(6) .
Co5 O3 2.030(4) .
Co5 O5W 2.057(5) .
Co5 O13 2.090(5) .
Co5 N12 2.104(6) .
Co5 O22 2.115(5) .
Co5 O7W 2.313(6) .
Co6 O3 2.022(5) .
Co6 O6M 2.048(5) .
Co6 N15 2.085(7) .
Co6 O16 2.086(4) .
Co6 O25 2.103(5) .
Co6 O7W 2.306(5) .
O1 H1A 1.0000 .
O2 H2A 1.0000 .
O3 H3A 1.0000 .
O11 C11 1.237(9) .
O21 C11 1.265(9) .
N11 C21 1.479(10) .
N11 H11A 0.9200 .
N11 H11B 0.9200 .
C11 C21 1.571(10) .
C21 C31 1.505(11) .
C21 C41 1.534(11) .
C31 H31A 0.9800 .
C31 H31B 0.9800 .
C31 H31C 0.9800 .
C41 H41A 0.9800 .
C41 H41B 0.9800 .
C41 H41C 0.9800 .
O12 C12 1.263(9) .
O22 C12 1.263(9) .
N12 C22 1.484(10) .
N12 H12A 0.9200 .
N12 H12B 0.9200 .
C12 C22 1.555(10) .
C22 C42 1.511(11) .
C22 C32 1.523(12) .
C32 H32A 0.9800 .
C32 H32B 0.9800 .
C32 H32C 0.9800 .
C42 H42A 0.9800 .
C42 H42B 0.9800 .
C42 H42C 0.9800 .
O13 C13 1.267(8) .
O23 C13 1.278(7) .
N13 C23 1.478(9) .
N13 H13A 0.9200 .
N13 H13B 0.9200 .
C13 C23 1.518(10) .
C23 C43 1.524(10) .
C23 C33 1.526(10) .
C33 H33A 0.9800 .
C33 H33B 0.9800 .
C33 H33C 0.9800 .
C43 H43A 0.9800 .
C43 H43B 0.9800 .
C43 H43C 0.9800 .
O14 C14 1.249(8) .
O24 C14 1.270(7) .
N14 C24 1.472(9) .
N14 H14A 0.9200 .
N14 H14B 0.9200 .
C14 C24 1.548(9) .
C24 C34 1.527(11) .
C24 C44 1.557(12) .
C34 H34A 0.9800 .
C34 H34B 0.9800 .
C34 H34C 0.9800 .
C44 H44A 0.9800 .
C44 H44B 0.9800 .
C44 H44C 0.9800 .
O15 C15 1.214(9) .
O25 C15 1.291(8) .
N15 C25 1.494(10) .
N15 H15A 0.9200 .
N15 H15B 0.9200 .
C15 C25 1.543(11) .
C25 C35 1.516(11) .
C25 C45 1.536(11) .
C35 H35A 0.9800 .
C35 H35B 0.9800 .
C35 H35C 0.9800 .
C45 H45A 0.9800 .
C45 H45B 0.9800 .
C45 H45C 0.9800 .
O16 C16 1.255(8) .
O26 C16 1.293(8) .
N16 C26 1.474(9) .
N16 H16A 0.9200 .
N16 H16B 0.9200 .
C16 C26 1.538(9) .
C26 C36 1.513(10) .
C26 C46 1.532(9) .
C36 H36A 0.9800 .
C36 H36B 0.9800 .
C36 H36C 0.9800 .
C46 H46A 0.9800 .
C46 H46B 0.9800 .
C46 H46C 0.9800 .
N17 O37 1.227(6) .
N17 O27 1.250(6) .
N17 O17 1.294(6) .
N18A O38A 1.211(14) .
N18A O28A 1.262(12) .
N18A O18A 1.291(7) .
O7W H7W1 0.8600 .
O7W H7W2 0.8601 .
N19 O39 1.226(9) .
N19 O29 1.233(9) .
N19 H7W1 1.1256 .
N19 H7W2 1.0357 .
O1M C1M 1.421(9) .
O1M H1M 0.8394 .
C1M H1M1 0.9800 .
C1M H1M2 0.9800 .
C1M H1M3 0.9800 .
O2M C2M 1.444(8) .
O2M H2M 0.8368 .
C2M H2M1 0.9800 .
C2M H2M2 0.9800 .
C2M H2M3 0.9800 .
O3W H3MA 0.8630 .
O3W H3MB 0.8630 .
C3MA H3M1 0.9800 .
C3MA H3M2 0.9800 .
C3MA H3M3 0.9800 .
C3MB H3M4 0.9800 .
C3MB H3M5 0.9800 .
C3MB H3M6 0.9800 .
O12W H4M 0.8422 .
C4M H4M1 0.9800 .
C4M H4M2 0.9800 .
C4M H4M3 0.9800 .
O5W H5M 0.8200 .
C5M H5M1 0.9800 .
C5M H5M2 0.9800 .
C5M H5M3 0.9800 .
O6M C6M 1.404(9) .
O6M H6M 0.8359 .
C6M H6M1 0.9800 .
C6M H6M2 0.9800 .
C6M H6M3 0.9800 .
Cl4 O44P 1.337(7) .
Cl4 O24P 1.408(6) .
Cl4 O14P 1.412(7) .
Cl4 O34P 1.483(7) .
Cl6 O46P 1.370(13) .
Cl6 O16P 1.396(11) .
Cl6 O26P 1.403(10) .
Cl6 O36P 1.424(12) .
Cl1 O41P 1.359(15) .
Cl1 O21P 1.378(12) .
Cl1 O11P 1.382(13) .
Cl1 O31P 1.459(13) .
O6W Cl2 1.453(13) .
Cl2 O42P 1.366(16) .
Cl2 O12P 1.379(16) .
Cl2 O22P 1.383(15) .
Cl3 O43P 1.354(12) .
Cl3 O33P 1.397(10) .
Cl3 O23P 1.399(13) .
Cl3 O13P 1.399(13) .
O10M C10M 1.47(4) .
O10M H1X 0.8430 .
C10M H10A 0.9800 .
C10M H10B 0.9800 .
C10M H10C 0.9800 .
N1 O3N 1.25(3) .
N1 O1N 1.26(2) .
N1 O2N 1.27(2) .
N1 H7MA 1.4541 .
O2N O2N 1.49(3) 2_766
O3N H7MA 0.9416 .
O7M C7MB 1.40(5) .
O7M H7MA 0.8373 .
C7MB H7M4 0.9800 .
C7MB H7M5 0.9800 .
C7MB H7M6 0.9800 .
O9M C9M 1.378(15) .
O9M H9M 0.8199 .
C9M H9M1 0.9800 .
C9M H9M2 0.9800 .
C9M H9M3 0.9800 .
O8M C8M 1.73(3) .
O8M H8M 0.8377 .
C8M H8M1 0.9800 .
C8M H8M2 0.9800 .
C8M H8M3 0.9800 .

loop_
_geom_hbond_atom_site_label_D
_geom_hbond_atom_site_label_H
_geom_hbond_atom_site_label_A
_geom_hbond_distance_DH
_geom_hbond_distance_HA
_geom_hbond_distance_DA
_geom_hbond_angle_DHA
_geom_hbond_site_symmetry_A
O2 H2A O32P 1.00 1.91 2.892(16) 167.5 .
O2 H2A O33P 1.00 1.90 2.870(13) 163.6 .
O2 H2A Cl3 1.00 2.84 3.813(7) 164.2 .
N11 H11B O28A 0.92 2.17 2.931(17) 139.3 .
N11 H11B O28B 0.92 2.20 2.992(18) 144.1 .
N12 H12A O31P 0.92 2.58 3.404(13) 148.6 1_655
N12 H12B O12P 0.92 2.31 3.09(4) 142.2 .
N13 H13A O46P 0.92 2.29 3.19(2) 165.7 1_655
N13 H13B O37 0.92 2.16 2.954(8) 144.5 .
N14 H14A O38B 0.92 2.08 2.86(4) 142.1 .
N14 H14A O38A 0.92 2.23 3.02(4) 143.9 .
N14 H14B O8M 0.92 2.34 3.257(14) 171.8 .
N15 H15B O41P 0.92 2.50 3.33(3) 150.4 2_577
N15 H15B O11P 0.92 2.19 3.001(18) 146.9 .
N16 H16A O17 0.92 2.97 3.244(7) 98.7 .
O1M H1M O2N 0.84 2.34 3.00(2) 135.9 .
O2M H2M O37 0.84 2.57 3.096(7) 121.9 2_676
O3MA H3MA O9M 0.86 2.17 2.760(11) 125.4 .
O3MB H3MB O9M 0.86 2.17 2.760(11) 125.4 .
O6M H6M O1W 0.84 2.26 2.74(2) 116.9 1_465
O9M H9M O21P 0.82 2.08 2.90(2) 172.3 1_645
O8M H8M O5W 0.84 1.95 2.782(13) 172.7 1_545

loop_
_geom_torsion_atom_site_label_1
_geom_torsion_atom_site_label_2
_geom_torsion_atom_site_label_3
_geom_torsion_atom_site_label_4
_geom_torsion
O3 Nd Co1 O1 -129.4(2)
O2 Nd Co1 O1 85.4(2)
O24 Nd Co1 O1 12.7(2)
O21 Nd Co1 O1 94.9(2)
O22 Nd Co1 O1 160.9(2)
O26 Nd Co1 O1 -60.5(2)
O23 Nd Co1 O1 -160.0(3)
O25 Nd Co1 O1 -73.7(3)
Co4 Nd Co1 O1 41.57(19)
Co2 Nd Co1 O1 -33.58(19)
O1 Nd Co1 O1M -31.7(3)
O3 Nd Co1 O1M -161.1(3)
O2 Nd Co1 O1M 53.7(3)
O24 Nd Co1 O1M -19.0(3)
O21 Nd Co1 O1M 63.2(3)
O22 Nd Co1 O1M 129.2(3)
O26 Nd Co1 O1M -92.2(3)
O23 Nd Co1 O1M 168.3(3)
O25 Nd Co1 O1M -105.4(4)
Co4 Nd Co1 O1M 9.9(3)
Co2 Nd Co1 O1M -65.3(3)
O1 Nd Co1 N13 161.5(3)
O3 Nd Co1 N13 32.1(2)
O2 Nd Co1 N13 -113.1(2)
O24 Nd Co1 N13 174.2(2)
O21 Nd Co1 N13 -103.7(2)
O22 Nd Co1 N13 -37.6(2)
O26 Nd Co1 N13 101.0(2)
O23 Nd Co1 N13 1.5(3)
O25 Nd Co1 N13 87.8(3)
Co4 Nd Co1 N13 -156.9(2)
Co2 Nd Co1 N13 127.9(2)
O1 Nd Co1 O23 160.0(3)
O3 Nd Co1 O23 30.6(2)
O2 Nd Co1 O23 -114.6(2)
O24 Nd Co1 O23 172.7(2)
O21 Nd Co1 O23 -105.1(2)
O22 Nd Co1 O23 -39.1(2)
O26 Nd Co1 O23 99.5(2)
O25 Nd Co1 O23 86.3(3)
Co4 Nd Co1 O23 -158.42(19)
Co2 Nd Co1 O23 126.43(19)
O1 Nd Co1 O11 -103.5(2)
O3 Nd Co1 O11 127.10(17)
O2 Nd Co1 O11 -18.11(19)
O24 Nd Co1 O11 -90.75(18)
O21 Nd Co1 O11 -8.63(17)
O22 Nd Co1 O11 57.43(18)
O26 Nd Co1 O11 -164.00(17)
O23 Nd Co1 O11 96.5(2)
O25 Nd Co1 O11 -177.2(3)
Co4 Nd Co1 O11 -61.91(14)
Co2 Nd Co1 O11 -137.06(14)
O1 Nd Co1 O17 66.0(2)
O3 Nd Co1 O17 -63.40(16)
O2 Nd Co1 O17 151.39(18)
O24 Nd Co1 O17 78.75(17)
O21 Nd Co1 O17 160.87(16)
O22 Nd Co1 O17 -133.06(16)
O26 Nd Co1 O17 5.50(15)
O23 Nd Co1 O17 -94.0(2)
O25 Nd Co1 O17 -7.7(3)
Co4 Nd Co1 O17 107.59(12)
Co2 Nd Co1 O17 32.44(11)
O3 Nd Co2 O1 130.3(2)
O2 Nd Co2 O1 -84.8(2)
O24 Nd Co2 O1 -94.3(2)
O21 Nd Co2 O1 -12.1(2)
O22 Nd Co2 O1 71.4(3)
O26 Nd Co2 O1 163.6(2)
O23 Nd Co2 O1 62.2(2)
O25 Nd Co2 O1 -160.7(2)
Co4 Nd Co2 O1 -96.01(18)
Co1 Nd Co2 O1 34.14(18)
O1 Nd Co2 O2M 14.2(3)
O3 Nd Co2 O2M 144.4(2)
O2 Nd Co2 O2M -70.6(3)
O24 Nd Co2 O2M -80.2(3)
O21 Nd Co2 O2M 2.0(2)
O22 Nd Co2 O2M 85.6(4)
O26 Nd Co2 O2M 177.7(3)
O23 Nd Co2 O2M 76.4(2)
O25 Nd Co2 O2M -146.5(2)
Co4 Nd Co2 O2M -81.8(2)
Co1 Nd Co2 O2M 48.3(2)
O1 Nd Co2 O26 -163.6(2)
O3 Nd Co2 O26 -33.3(2)
O2 Nd Co2 O26 111.7(2)
O24 Nd Co2 O26 102.1(2)
O21 Nd Co2 O26 -175.7(2)
O22 Nd Co2 O26 -92.1(3)
O23 Nd Co2 O26 -101.4(2)
O25 Nd Co2 O26 35.8(2)
Co4 Nd Co2 O26 100.42(17)
Co1 Nd Co2 O26 -129.43(17)
O1 Nd Co2 O14 99.5(2)
O3 Nd Co2 O14 -130.20(18)
O2 Nd Co2 O14 14.8(2)
O24 Nd Co2 O14 5.21(19)
O21 Nd Co2 O14 87.40(18)
O22 Nd Co2 O14 171.0(3)
O26 Nd Co2 O14 -96.9(2)
O23 Nd Co2 O14 161.77(18)
O25 Nd Co2 O14 -61.12(18)
Co4 Nd Co2 O14 3.53(14)
Co1 Nd Co2 O14 133.69(15)
O1 Nd Co2 N16 -162.6(3)
O3 Nd Co2 N16 -32.3(2)
O2 Nd Co2 N16 112.7(2)
O24 Nd Co2 N16 103.1(2)
O21 Nd Co2 N16 -174.7(2)
O22 Nd Co2 N16 -91.1(3)
O26 Nd Co2 N16 1.0(2)
O23 Nd Co2 N16 -100.4(2)
O25 Nd Co2 N16 36.8(2)
Co4 Nd Co2 N16 101.42(18)
Co1 Nd Co2 N16 -128.43(18)
O1 Nd Co2 O17 -67.1(2)
O3 Nd Co2 O17 63.19(17)
O2 Nd Co2 O17 -151.8(2)
O24 Nd Co2 O17 -161.41(18)
O21 Nd Co2 O17 -79.21(17)
O22 Nd Co2 O17 4.4(3)
O26 Nd Co2 O17 96.5(2)
O23 Nd Co2 O17 -4.85(17)
O25 Nd Co2 O17 132.26(17)
Co4 Nd Co2 O17 -163.08(13)
Co1 Nd Co2 O17 -32.93(13)
O1 Nd Co4 O2 130.8(2)
O3 Nd Co4 O2 -82.9(3)
O24 Nd Co4 O2 161.9(3)
O21 Nd Co4 O2 62.1(2)
O22 Nd Co4 O2 -10.3(2)
O26 Nd Co4 O2 -159.4(2)
O23 Nd Co4 O2 73.2(4)
O25 Nd Co4 O2 -94.3(3)
Co1 Nd Co4 O2 108.7(2)
Co2 Nd Co4 O2 164.5(2)
O1 Nd Co4 O12W 147.3(4)
O3 Nd Co4 O12W -66.4(4)
O2 Nd Co4 O12W 16.5(4)
O24 Nd Co4 O12W 178.4(4)
O21 Nd Co4 O12W 78.6(4)
O22 Nd Co4 O12W 6.2(4)
O26 Nd Co4 O12W -142.9(4)
O23 Nd Co4 O12W 89.7(4)
O25 Nd Co4 O12W -77.8(4)
Co1 Nd Co4 O12W 125.2(3)
Co2 Nd Co4 O12W -179.0(3)
O1 Nd Co4 N14 -32.9(3)
O3 Nd Co4 N14 113.4(3)
O2 Nd Co4 N14 -163.7(3)
O24 Nd Co4 N14 -1.7(3)
O21 Nd Co4 N14 -101.6(3)
O22 Nd Co4 N14 -174.0(3)
O26 Nd Co4 N14 36.9(3)
O23 Nd Co4 N14 -90.5(4)
O25 Nd Co4 N14 102.0(3)
Co1 Nd Co4 N14 -55.0(2)
Co2 Nd Co4 N14 0.8(2)
O1 Nd Co4 O24 -31.2(2)
O3 Nd Co4 O24 115.2(2)
O2 Nd Co4 O24 -161.9(3)
O21 Nd Co4 O24 -99.9(2)
O22 Nd Co4 O24 -172.3(2)
O26 Nd Co4 O24 38.7(2)
O23 Nd Co4 O24 -88.7(3)
O25 Nd Co4 O24 103.8(2)
Co1 Nd Co4 O24 -53.3(2)
Co2 Nd Co4 O24 2.6(2)
O1 Nd Co4 O15 -128.07(17)
O3 Nd Co4 O15 18.30(19)
O2 Nd Co4 O15 101.2(3)
O24 Nd Co4 O15 -96.9(2)
O21 Nd Co4 O15 163.24(17)
O22 Nd Co4 O15 90.85(18)
O26 Nd Co4 O15 -58.19(18)
O23 Nd Co4 O15 174.4(3)
O25 Nd Co4 O15 6.91(18)
Co1 Nd Co4 O15 -150.17(14)
Co2 Nd Co4 O15 -94.32(14)
O1 Nd Co4 O18A 63.91(17)
O3 Nd Co4 O18A -149.73(18)
O2 Nd Co4 O18A -66.9(3)
O24 Nd Co4 O18A 95.1(2)
O21 Nd Co4 O18A -4.78(16)
O22 Nd Co4 O18A -77.17(18)
O26 Nd Co4 O18A 133.79(17)
O23 Nd Co4 O18A 6.4(3)
O25 Nd Co4 O18A -161.11(17)
Co1 Nd Co4 O18A 41.81(13)
Co2 Nd Co4 O18A 97.66(13)
O2M Co2 O1 Co1 75.2(2)
O26 Co2 O1 Co1 -102.2(2)
O14 Co2 O1 Co1 167.9(2)
N16 Co2 O1 Co1 -69.8(6)
O17 Co2 O1 Co1 -6.7(2)
Nd Co2 O1 Co1 -113.5(3)
O2M Co2 O1 Nd -171.32(17)
O26 Co2 O1 Nd 11.25(17)
O14 Co2 O1 Nd -78.64(19)
N16 Co2 O1 Nd 43.7(6)
O17 Co2 O1 Nd 106.8(2)
O1M Co1 O1 Co2 -85.8(3)
N13 Co1 O1 Co2 66.0(6)
O23 Co1 O1 Co2 100.3(2)
O11 Co1 O1 Co2 -170.5(2)
O17 Co1 O1 Co2 6.6(2)
Nd Co1 O1 Co2 114.0(3)
O1M Co1 O1 Nd 160.16(19)
N13 Co1 O1 Nd -48.0(6)
O23 Co1 O1 Nd -13.69(18)
O11 Co1 O1 Nd 75.5(2)
O17 Co1 O1 Nd -107.4(2)
O3 Nd O1 Co2 -60.2(2)
O2 Nd O1 Co2 119.3(2)
O24 Nd O1 Co2 71.58(19)
O21 Nd O1 Co2 167.5(2)
O22 Nd O1 Co2 -147.88(18)
O26 Nd O1 Co2 -10.23(15)
O23 Nd O1 Co2 -109.2(2)
O25 Nd O1 Co2 27.0(3)
Co4 Nd O1 Co2 90.30(16)
Co1 Nd O1 Co2 -121.5(3)
O3 Nd O1 Co1 61.4(2)
O2 Nd O1 Co1 -119.15(19)
O24 Nd O1 Co1 -166.9(2)
O21 Nd O1 Co1 -70.95(18)
O22 Nd O1 Co1 -26.3(3)
O26 Nd O1 Co1 111.3(2)
O23 Nd O1 Co1 12.33(16)
O25 Nd O1 Co1 148.54(17)
Co4 Nd O1 Co1 -148.15(14)
Co2 Nd O1 Co1 121.5(3)
O12W Co4 O2 Co3 77.4(3)
N14 Co4 O2 Co3 -70.8(7)
O24 Co4 O2 Co3 -100.4(2)
O15 Co4 O2 Co3 169.3(2)
O18A Co4 O2 Co3 -5.1(2)
Nd Co4 O2 Co3 -112.7(3)
O12W Co4 O2 Nd -169.9(2)
N14 Co4 O2 Nd 41.9(7)
O24 Co4 O2 Nd 12.3(2)
O15 Co4 O2 Nd -78.0(2)
O18A Co4 O2 Nd 107.6(2)
O3W Co3 O2 Co4 -79.7(3)
O21 Co3 O2 Co4 101.6(2)
N11 Co3 O2 Co4 69.0(6)
O12 Co3 O2 Co4 -169.8(2)
O18A Co3 O2 Co4 5.1(2)
O3W Co3 O2 Nd 167.40(19)
O21 Co3 O2 Nd -11.29(17)
N11 Co3 O2 Nd -44.0(6)
O12 Co3 O2 Nd 77.3(2)
O18A Co3 O2 Nd -107.8(2)
O1 Nd O2 Co4 -60.1(3)
O3 Nd O2 Co4 119.41(19)
O24 Nd O2 Co4 -11.27(19)
O21 Nd O2 Co4 -109.5(2)
O22 Nd O2 Co4 169.4(3)
O26 Nd O2 Co4 28.6(3)
O23 Nd O2 Co4 -149.61(19)
O25 Nd O2 Co4 71.2(2)
Co1 Nd O2 Co4 -100.4(2)
Co2 Nd O2 Co4 -20.5(3)
O1 Nd O2 Co3 59.7(2)
O3 Nd O2 Co3 -120.87(19)
O24 Nd O2 Co3 108.5(2)
O21 Nd O2 Co3 10.21(15)
O22 Nd O2 Co3 -70.9(2)
O26 Nd O2 Co3 148.31(18)
O23 Nd O2 Co3 -29.9(3)
O25 Nd O2 Co3 -169.0(2)
Co4 Nd O2 Co3 119.7(3)
Co1 Nd O2 Co3 19.4(2)
Co2 Nd O2 Co3 99.18(18)
O6M Co6 O3 Co5 82.0(3)
N15 Co6 O3 Co5 -63.2(6)
O16 Co6 O3 Co5 168.4(2)
O25 Co6 O3 Co5 -102.2(2)
O7W Co6 O3 Co5 -7.7(2)
O6M Co6 O3 Nd -163.08(18)
N15 Co6 O3 Nd 51.7(6)
O16 Co6 O3 Nd -76.7(2)
O25 Co6 O3 Nd 12.69(18)
O7W Co6 O3 Nd 107.3(2)
O5W Co5 O3 Co6 -75.7(3)
O13 Co5 O3 Co6 -166.4(2)
N12 Co5 O3 Co6 66.7(6)
O22 Co5 O3 Co6 104.3(2)
O7W Co5 O3 Co6 7.7(2)
O5W Co5 O3 Nd 169.3(2)
O13 Co5 O3 Nd 78.6(2)
N12 Co5 O3 Nd -48.4(6)
O22 Co5 O3 Nd -10.75(19)
O7W Co5 O3 Nd -107.4(2)
O1 Nd O3 Co6 118.56(19)
O2 Nd O3 Co6 -60.9(2)
O24 Nd O3 Co6 26.2(3)
O21 Nd O3 Co6 -148.25(17)
O22 Nd O3 Co6 -112.2(2)
O26 Nd O3 Co6 69.87(19)
O23 Nd O3 Co6 166.6(2)
O25 Nd O3 Co6 -11.51(16)
Co4 Nd O3 Co6 -22.5(2)
Co1 Nd O3 Co6 148.34(15)
Co2 Nd O3 Co6 89.64(17)
O1 Nd O3 Co5 -119.44(19)
O2 Nd O3 Co5 61.1(2)
O24 Nd O3 Co5 148.17(17)
O21 Nd O3 Co5 -26.3(3)
O22 Nd O3 Co5 9.81(17)
O26 Nd O3 Co5 -168.1(2)
O23 Nd O3 Co5 -71.44(19)
O25 Nd O3 Co5 110.5(2)
Co4 Nd O3 Co5 99.47(17)
Co1 Nd O3 Co5 -89.66(17)
Co2 Nd O3 Co5 -148.36(15)
O1 Co1 O11 C11 -31.7(6)
O1M Co1 O11 C11 -133.5(6)
N13 Co1 O11 C11 130.5(6)
O23 Co1 O11 C11 52.6(6)
O17 Co1 O11 C11 -44.1(12)
Nd Co1 O11 C11 9.4(6)
O2 Co3 O21 C11 176.8(5)
N11 Co3 O21 C11 -14.8(5)
O12 Co3 O21 C11 83.6(5)
O18A Co3 O21 C11 -109.8(5)
O2 Co3 O21 Nd 11.14(17)
N11 Co3 O21 Nd 179.6(2)
O12 Co3 O21 Nd -82.0(2)
O18A Co3 O21 Nd 84.51(19)
O1 Nd O21 C11 52.6(6)
O3 Nd O21 C11 -61.5(7)
O2 Nd O21 C11 -170.9(7)
O24 Nd O21 C11 122.5(6)
O22 Nd O21 C11 -95.9(6)
O26 Nd O21 C11 55.8(7)
O23 Nd O21 C11 -18.2(6)
O25 Nd O21 C11 -169.8(6)
Co4 Nd O21 C11 157.6(6)
Co1 Nd O21 C11 16.8(6)
Co2 Nd O21 C11 59.6(6)
O1 Nd O21 Co3 -146.4(2)
O3 Nd O21 Co3 99.5(2)
O2 Nd O21 Co3 -9.90(15)
O24 Nd O21 Co3 -76.58(17)
O22 Nd O21 Co3 65.09(17)
O26 Nd O21 Co3 -143.20(17)
O23 Nd O21 Co3 142.78(19)
O25 Nd O21 Co3 -8.8(3)
Co4 Nd O21 Co3 -41.39(13)
Co1 Nd O21 Co3 177.76(18)
Co2 Nd O21 Co3 -139.40(12)
O2 Co3 N11 C21 53.2(9)
O3W Co3 N11 C21 -157.6(5)
O21 Co3 N11 C21 19.9(5)
O12 Co3 N11 C21 -67.2(5)
O18A Co3 N11 C21 113.4(5)
Co1 O11 C11 O21 -1.6(10)
Co1 O11 C11 C21 176.2(4)
Co3 O21 C11 O11 -175.7(6)
Nd O21 C11 O11 -16.9(11)
Co3 O21 C11 C21 6.5(8)
Nd O21 C11 C21 165.4(4)
Co3 N11 C21 C31 92.8(6)
Co3 N11 C21 C41 -144.6(6)
Co3 N11 C21 C11 -21.7(7)
O11 C11 C21 N11 -167.7(6)
O21 C11 C21 N11 10.3(9)
O11 C11 C21 C31 75.5(8)
O21 C11 C21 C31 -106.5(8)
O11 C11 C21 C41 -44.9(9)
O21 C11 C21 C41 133.1(7)
O2 Co3 O12 C12 -32.9(6)
O3W Co3 O12 C12 -135.0(6)
O21 Co3 O12 C12 50.9(6)
N11 Co3 O12 C12 128.7(6)
O18A Co3 O12 C12 -53.9(11)
O3 Co5 O22 C12 -177.9(5)
O13 Co5 O22 C12 90.6(5)
N12 Co5 O22 C12 -13.4(5)
O7W Co5 O22 C12 -104.6(5)
O3 Co5 O22 Nd 10.53(19)
O13 Co5 O22 Nd -81.05(19)
N12 Co5 O22 Nd 175.0(3)
O7W Co5 O22 Nd 83.82(19)
O1 Nd O22 C12 -66.5(7)
O3 Nd O22 C12 -177.9(7)
O2 Nd O22 C12 48.5(7)
O24 Nd O22 C12 47.6(8)
O21 Nd O22 C12 -23.1(7)
O26 Nd O22 C12 -174.9(6)
O23 Nd O22 C12 -103.4(7)
O25 Nd O22 C12 117.1(7)
Co4 Nd O22 C12 54.5(7)
Co1 Nd O22 C12 -81.2(7)
Co2 Nd O22 C12 -112.8(7)
O1 Nd O22 Co5 102.0(2)
O3 Nd O22 Co5 -9.29(16)
O2 Nd O22 Co5 -142.9(2)
O24 Nd O22 Co5 -143.8(2)
O21 Nd O22 Co5 145.5(2)
O26 Nd O22 Co5 -6.3(3)
O23 Nd O22 Co5 65.21(19)
O25 Nd O22 Co5 -74.3(2)
Co4 Nd O22 Co5 -136.97(15)
Co1 Nd O22 Co5 87.39(18)
Co2 Nd O22 Co5 55.8(4)
O3 Co5 N12 C22 63.8(9)
O5W Co5 N12 C22 -153.0(5)
O13 Co5 N12 C22 -61.0(6)
O22 Co5 N12 C22 25.1(5)
O7W Co5 N12 C22 119.4(5)
Co5 O22 C12 O12 -178.6(6)
Nd O22 C12 O12 -11.4(13)
Co5 O22 C12 C22 -1.0(9)
Nd O22 C12 C22 166.3(5)
Co3 O12 C12 O22 -3.2(11)
Co3 O12 C12 C22 179.2(5)
Co5 N12 C22 C42 -153.4(6)
Co5 N12 C22 C32 82.9(6)
Co5 N12 C22 C12 -31.3(7)
O22 C12 C22 N12 21.1(9)
O12 C12 C22 N12 -161.0(7)
O22 C12 C22 C42 143.8(8)
O12 C12 C22 C42 -38.3(11)
O22 C12 C22 C32 -94.3(8)
O12 C12 C22 C32 83.6(9)
O3 Co5 O13 C13 -34.5(6)
O5W Co5 O13 C13 -137.7(6)
N12 Co5 O13 C13 125.1(6)
O22 Co5 O13 C13 49.3(6)
O7W Co5 O13 C13 -56.2(10)
O1 Co1 O23 C13 -176.3(5)
N13 Co1 O23 C13 -8.4(5)
O11 Co1 O23 C13 89.6(5)
O17 Co1 O23 C13 -103.4(4)
Nd Co1 O23 C13 170.3(5)
O1 Co1 O23 Nd 13.40(17)
N13 Co1 O23 Nd -178.7(2)
O11 Co1 O23 Nd -80.70(19)
O17 Co1 O23 Nd 86.29(17)
O1 Nd O23 C13 -178.4(7)
O3 Nd O23 C13 45.5(6)
O2 Nd O23 C13 -66.0(7)
O24 Nd O23 C13 -177.2(6)
O21 Nd O23 C13 -103.8(7)
O22 Nd O23 C13 -26.1(6)
O26 Nd O23 C13 115.3(7)
O25 Nd O23 C13 48.2(7)
Co4 Nd O23 C13 -115.1(6)
Co1 Nd O23 C13 -166.5(7)
Co2 Nd O23 C13 150.1(7)
O1 Nd O23 Co1 -11.84(15)
O3 Nd O23 Co1 -147.9(2)
O2 Nd O23 Co1 100.5(2)
O24 Nd O23 Co1 -10.7(3)
O21 Nd O23 Co1 62.71(18)
O22 Nd O23 Co1 140.5(2)
O26 Nd O23 Co1 -78.16(19)
O25 Nd O23 Co1 -145.30(18)
Co4 Nd O23 Co1 51.4(4)
Co2 Nd O23 Co1 -43.37(14)
O1 Co1 N13 C23 47.4(8)
O1M Co1 N13 C23 -160.3(5)
O23 Co1 N13 C23 12.4(5)
O11 Co1 N13 C23 -75.6(5)
O17 Co1 N13 C23 103.2(5)
Nd Co1 N13 C23 11.3(6)
Co5 O13 C13 O23 -2.6(10)
Co5 O13 C13 C23 -179.5(4)
Co1 O23 C13 O13 -174.1(5)
Nd O23 C13 O13 -9.0(11)
Co1 O23 C13 C23 2.7(8)
Nd O23 C13 C23 167.8(5)
Co1 N13 C23 C13 -14.2(7)
Co1 N13 C23 C43 -133.7(5)
Co1 N13 C23 C33 105.2(6)
O13 C13 C23 N13 -175.4(6)
O23 C13 C23 N13 7.6(9)
O13 C13 C23 C43 -54.5(8)
O23 C13 C23 C43 128.4(7)
O13 C13 C23 C33 66.7(9)
O23 C13 C23 C33 -110.3(7)
O1 Co2 O14 C14 36.1(6)
O2M Co2 O14 C14 137.7(6)
O26 Co2 O14 C14 -48.2(6)
N16 Co2 O14 C14 -125.2(6)
O17 Co2 O14 C14 56.6(10)
Nd Co2 O14 C14 -5.3(6)
O2 Co4 O24 C14 178.1(5)
N14 Co4 O24 C14 8.6(5)
O15 Co4 O24 C14 -88.7(5)
O18A Co4 O24 C14 103.8(5)
Nd Co4 O24 C14 -169.8(6)
O2 Co4 O24 Nd -12.1(2)
N14 Co4 O24 Nd 178.5(3)
O15 Co4 O24 Nd 81.2(2)
O18A Co4 O24 Nd -86.4(2)
O1 Nd O24 C14 -46.2(7)
O3 Nd O24 C14 67.5(7)
O2 Nd O24 C14 176.9(7)
O21 Nd O24 C14 -116.4(7)
O22 Nd O24 C14 177.8(6)
O26 Nd O24 C14 25.1(7)
O23 Nd O24 C14 -47.4(8)
O25 Nd O24 C14 103.0(7)
Co4 Nd O24 C14 166.3(8)
Co1 Nd O24 C14 -53.7(7)
Co2 Nd O24 C14 -10.9(6)
O1 Nd O24 Co4 147.4(2)
O3 Nd O24 Co4 -98.8(2)
O2 Nd O24 Co4 10.56(18)
O21 Nd O24 Co4 77.3(2)
O22 Nd O24 Co4 11.5(4)
O26 Nd O24 Co4 -141.2(2)
O23 Nd O24 Co4 146.33(19)
O25 Nd O24 Co4 -63.31(19)
Co1 Nd O24 Co4 139.98(15)
Co2 Nd O24 Co4 -177.2(2)
O2 Co4 N14 C24 -43.3(10)
O12W Co4 N14 C24 168.1(6)
O24 Co4 N14 C24 -13.0(5)
O15 Co4 N14 C24 76.0(6)
O18A Co4 N14 C24 -105.4(6)
Nd Co4 N14 C24 -11.8(6)
Co2 O14 C14 O24 0.0(11)
Co2 O14 C14 C24 178.8(5)
Co4 O24 C14 O14 176.1(6)
Nd O24 C14 O14 11.4(12)
Co4 O24 C14 C24 -2.7(8)
Nd O24 C14 C24 -167.3(5)
Co4 N14 C24 C34 137.3(6)
Co4 N14 C24 C14 14.9(8)
Co4 N14 C24 C44 -100.0(6)
O14 C14 C24 N14 173.2(6)
O24 C14 C24 N14 -8.0(9)
O14 C14 C24 C34 48.9(9)
O24 C14 C24 C34 -132.3(7)
O14 C14 C24 C44 -71.0(9)
O24 C14 C24 C44 107.9(8)
O2 Co4 O15 C15 31.6(6)
O12W Co4 O15 C15 132.8(6)
N14 Co4 O15 C15 -129.9(6)
O24 Co4 O15 C15 -52.9(6)
O18A Co4 O15 C15 56.1(11)
Nd Co4 O15 C15 -9.9(6)
O3 Co6 O25 C15 176.8(5)
N15 Co6 O25 C15 11.7(5)
O16 Co6 O25 C15 -89.5(5)
O7W Co6 O25 C15 103.0(5)
O3 Co6 O25 Nd -12.36(17)
N15 Co6 O25 Nd -177.5(2)
O16 Co6 O25 Nd 81.35(19)
O7W Co6 O25 Nd -86.20(19)
O1 Nd O25 C15 68.0(7)
O3 Nd O25 C15 178.6(7)
O2 Nd O25 C15 -46.4(6)
O24 Nd O25 C15 25.0(6)
O21 Nd O25 C15 -47.5(7)
O22 Nd O25 C15 -115.7(6)
O26 Nd O25 C15 103.5(7)
O23 Nd O25 C15 175.9(6)
Co4 Nd O25 C15 -10.8(6)
Co1 Nd O25 C15 117.0(6)
Co2 Nd O25 C15 82.9(6)
O1 Nd O25 Co6 -99.7(2)
O3 Nd O25 Co6 10.90(15)
O2 Nd O25 Co6 145.9(2)
O24 Nd O25 Co6 -142.8(2)
O21 Nd O25 Co6 144.80(17)
O22 Nd O25 Co6 76.59(19)
O26 Nd O25 Co6 -64.25(18)
O23 Nd O25 Co6 8.2(3)
Co4 Nd O25 Co6 -178.6(2)
Co1 Nd O25 Co6 -50.7(4)
Co2 Nd O25 Co6 -84.86(16)
O3 Co6 N15 C25 -56.9(9)
O6M Co6 N15 C25 157.9(5)
O16 Co6 N15 C25 70.3(6)
O25 Co6 N15 C25 -17.2(5)
O7W Co6 N15 C25 -109.5(6)
Co4 O15 C15 O25 6.2(11)
Co4 O15 C15 C25 -176.2(4)
Co6 O25 C15 O15 174.2(6)
Nd O25 C15 O15 7.9(12)
Co6 O25 C15 C25 -3.4(8)
Nd O25 C15 C25 -169.7(4)
Co6 N15 C25 C35 141.4(6)
Co6 N15 C25 C45 -96.2(7)
Co6 N15 C25 C15 20.1(8)
O15 C15 C25 N15 171.1(6)
O25 C15 C25 N15 -11.0(9)
O15 C15 C25 C35 49.7(9)
O25 C15 C25 C35 -132.5(7)
O15 C15 C25 C45 -74.3(9)
O25 C15 C25 C45 103.5(8)
O3 Co6 O16 C16 34.2(6)
O6M Co6 O16 C16 133.5(6)
N15 Co6 O16 C16 -127.2(6)
O25 Co6 O16 C16 -49.3(6)
O7W Co6 O16 C16 51.8(12)
O1 Co2 O26 C16 179.1(4)
O14 Co2 O26 C16 -89.3(4)
N16 Co2 O26 C16 10.9(4)
O17 Co2 O26 C16 105.4(4)
Nd Co2 O26 C16 -169.9(5)
O1 Co2 O26 Nd -10.98(16)
O14 Co2 O26 Nd 80.62(18)
N16 Co2 O26 Nd -179.1(2)
O17 Co2 O26 Nd -84.64(17)
O1 Nd O26 C16 175.8(6)
O3 Nd O26 C16 -48.7(6)
O2 Nd O26 C16 63.3(6)
O24 Nd O26 C16 101.1(6)
O21 Nd O26 C16 172.5(5)
O22 Nd O26 C16 -51.6(7)
O23 Nd O26 C16 -118.0(6)
O25 Nd O26 C16 22.0(6)
Co4 Nd O26 C16 78.9(6)
Co1 Nd O26 C16 -152.8(6)
Co2 Nd O26 C16 166.1(7)
O1 Nd O26 Co2 9.62(14)
O3 Nd O26 Co2 145.2(2)
O2 Nd O26 Co2 -102.9(2)
O24 Nd O26 Co2 -65.01(18)
O21 Nd O26 Co2 6.4(3)
O22 Nd O26 Co2 142.3(2)
O23 Nd O26 Co2 75.88(18)
O25 Nd O26 Co2 -144.12(19)
Co4 Nd O26 Co2 -87.18(15)
Co1 Nd O26 Co2 41.08(13)
O1 Co2 N16 C26 -53.0(8)
O2M Co2 N16 C26 161.6(4)
O26 Co2 N16 C26 -19.7(4)
O14 Co2 N16 C26 68.0(4)
O17 Co2 N16 C26 -112.4(4)
Nd Co2 N16 C26 -20.4(5)
Co6 O16 C16 O26 0.1(9)
Co6 O16 C16 C26 179.1(4)
Co2 O26 C16 O16 178.9(5)
Nd O26 C16 O16 14.3(10)
Co2 O26 C16 C26 -0.1(7)
Nd O26 C16 C26 -164.7(4)
Co2 N16 C26 C36 147.0(5)
Co2 N16 C26 C46 -90.4(5)
Co2 N16 C26 C16 24.4(6)
O16 C16 C26 N16 164.9(6)
O26 C16 C26 N16 -16.0(8)
O16 C16 C26 C36 41.1(8)
O26 C16 C26 C36 -139.8(6)
O16 C16 C26 C46 -78.7(8)
O26 C16 C26 C46 100.4(7)
O37 N17 O17 Co2 -172.4(4)
O27 N17 O17 Co2 3.6(9)
O37 N17 O17 Co1 14.3(8)
O27 N17 O17 Co1 -169.8(4)
O1 Co2 O17 N17 -169.5(6)
O2M Co2 O17 N17 87.2(6)
O26 Co2 O17 N17 -86.5(5)
O14 Co2 O17 N17 169.2(6)
N16 Co2 O17 N17 -9.0(6)
Nd Co2 O17 N17 -129.6(5)
O1 Co2 O17 Co1 5.34(17)
O2M Co2 O17 Co1 -97.9(2)
O26 Co2 O17 Co1 88.38(19)
O14 Co2 O17 Co1 -15.9(8)
N16 Co2 O17 Co1 165.8(2)
Nd Co2 O17 Co1 45.25(14)
O1 Co1 O17 N17 169.9(5)
O1M Co1 O17 N17 -89.2(5)
N13 Co1 O17 N17 8.2(5)
O23 Co1 O17 N17 86.4(5)
O11 Co1 O17 N17 -177.2(7)
Nd Co1 O17 N17 129.8(5)
O1 Co1 O17 Co2 -5.32(17)
O1M Co1 O17 Co2 95.6(2)
N13 Co1 O17 Co2 -167.0(2)
O23 Co1 O17 Co2 -88.83(18)
O11 Co1 O17 Co2 7.6(9)
Nd Co1 O17 Co2 -45.40(14)
O38A N18A O18A Co3 171(5)
O28A N18A O18A Co3 -18.6(13)
O38A N18A O18A Co4 -29(5)
O28A N18A O18A Co4 141.0(8)
O2 Co3 O18A N18A 160.3(7)
O3W Co3 O18A N18A -96.7(7)
O21 Co3 O18A N18A 77.9(7)
N11 Co3 O18A N18A -0.6(7)
O12 Co3 O18A N18A -178.0(8)
O2 Co3 O18A Co4 -4.13(17)
O3W Co3 O18A Co4 99.0(2)
O21 Co3 O18A Co4 -86.5(2)
N11 Co3 O18A Co4 -164.9(2)
O12 Co3 O18A Co4 17.6(9)
O2 Co4 O18A N18A -160.5(7)
O12W Co4 O18A N18A 96.8(7)
N14 Co4 O18A N18A 0.1(7)
O24 Co4 O18A N18A -77.2(7)
O15 Co4 O18A N18A 174.1(8)
Nd Co4 O18A N18A -120.5(6)
O2 Co4 O18A Co3 4.20(17)
O12W Co4 O18A Co3 -98.5(2)
N14 Co4 O18A Co3 164.8(2)
O24 Co4 O18A Co3 87.45(19)
O15 Co4 O18A Co3 -21.2(9)
Nd Co4 O18A Co3 44.19(15)
O3 Co6 O7W Co5 6.10(17)
O6M Co6 O7W Co5 -93.1(2)
N15 Co6 O7W Co5 166.8(2)
O16 Co6 O7W Co5 -12.1(10)
O25 Co6 O7W Co5 88.6(2)
O3 Co5 O7W Co6 -6.09(17)
O5W Co5 O7W Co6 98.5(2)
O13 Co5 O7W Co6 16.6(8)
N12 Co5 O7W Co6 -164.7(2)
O22 Co5 O7W Co6 -88.2(2)
O1 Co1 O1M C1M 98.7(7)
N13 Co1 O1M C1M -71.4(7)
O11 Co1 O1M C1M -168.5(7)
O17 Co1 O1M C1M 24.7(7)
Nd Co1 O1M C1M 119.9(7)
O1 Co2 O2M C2M 121.5(5)
O14 Co2 O2M C2M 29.4(5)
N16 Co2 O2M C2M -71.0(5)
O17 Co2 O2M C2M -165.7(5)
Nd Co2 O2M C2M 111.8(5)
O3 Co6 O6M C6M -106.7(7)
N15 Co6 O6M C6M 60.0(8)
O16 Co6 O6M C6M 160.3(7)
